data_7105962
loop_
_publ_author_name
'Wang, Hua'
'Mercado, Brandon Q.'
'Jin, Hongxiao'
'Wang, Zhimin'
'Jiang, An'
'Li, Ziyang'
'Beavers, Christine M.'
'Olmstead, Marilyn M.'
'Balch, Alan L.'

_publ_section_title
;
 Fullerenes without symmetry: crystallographic characterization of
 C1(30)--C~90~ and C1(32)--C~90~
;
_journal_coden_ASTM CHCOFS
_journal_name_full
;
 Chemical Communications (Cambridge, United Kingdom)
;
_journal_page_first 2068
_journal_page_last 2070
_journal_paper_doi 10.1039/c0cc03017a
_journal_volume 47
_journal_year 2011
_chemical_formula_moiety 'C90, C36 H44 N4 Ni, C7 H8, 0.6(C7 H8), 0.4(C7 H8)'
_chemical_formula_sum 'C140 H60 N4 Ni'
_chemical_formula_weight 1856.63
_chemical_name_common C1(30)-C90.NiOEP.2toluene
_space_group_IT_number 12
_symmetry_cell_setting monoclinic
_symmetry_space_group_name_Hall '-C 2y'
_symmetry_space_group_name_H-M 'C 1 2/m 1'
_atom_sites_solution_hydrogens geom
_atom_sites_solution_primary direct
_atom_sites_solution_secondary difmap
_audit_creation_method SHELXL-97
_cell_angle_alpha 90.00
_cell_angle_beta 95.4680(10)
_cell_angle_gamma 90.00
_cell_formula_units_Z 4
_cell_length_a 25.5124(6)
_cell_length_b 15.2234(4)
_cell_length_c 20.7457(5)
_cell_measurement_reflns_used 9403
_cell_measurement_temperature 100(2)
_cell_measurement_theta_max 39.8
_cell_measurement_theta_min 2.6
_cell_volume 8020.7(3)
_computing_cell_refinement 'SAINT (Bruker, 2009)'
_computing_data_collection 'Apex2 (Bruker, 2009)'
_computing_data_reduction 'SAINT (Bruker, 2009)'
_computing_molecular_graphics 'SHELXTL, XP (Sheldrick, 2008)'
_computing_publication_material 'SHELXL97 (Sheldrick, 2008)'
_computing_structure_refinement 'SHELXL97 (Sheldrick, 2008)'
_computing_structure_solution 'SHELXS97 (Sheldrick, 2008)'
_diffrn_ambient_temperature 100(2)
_diffrn_detector_area_resol_mean 8.3
_diffrn_measured_fraction_theta_full 0.982
_diffrn_measured_fraction_theta_max 0.982
_diffrn_measurement_device_type 'Bruker SMART Apex II'
_diffrn_measurement_method \w
_diffrn_radiation_monochromator silicon(111)
_diffrn_radiation_source 'Advanced Light Source, beamline 11.3.1'
_diffrn_radiation_type synchrotron
_diffrn_radiation_wavelength 0.77490
_diffrn_reflns_av_R_equivalents 0.0389
_diffrn_reflns_av_sigmaI/netI 0.0241
_diffrn_reflns_limit_h_max 42
_diffrn_reflns_limit_h_min -42
_diffrn_reflns_limit_k_max 25
_diffrn_reflns_limit_k_min -25
_diffrn_reflns_limit_l_max 34
_diffrn_reflns_limit_l_min -34
_diffrn_reflns_number 147412
_diffrn_reflns_theta_full 40.11
_diffrn_reflns_theta_max 40.11
_diffrn_reflns_theta_min 1.97
_exptl_absorpt_coefficient_mu 0.390
_exptl_absorpt_correction_T_max 0.944
_exptl_absorpt_correction_T_min 0.909
_exptl_absorpt_correction_type multi-scan
_exptl_absorpt_process_details 'SADABS (Sheldrick, 1996)'
_exptl_crystal_colour black
_exptl_crystal_density_diffrn 1.538
_exptl_crystal_density_method 'not measured'
_exptl_crystal_description shard
_exptl_crystal_F_000 3824
_exptl_crystal_size_max 0.25
_exptl_crystal_size_mid 0.15
_exptl_crystal_size_min 0.15
_refine_diff_density_max 1.016
_refine_diff_density_min -0.601
_refine_diff_density_rms 0.083
_refine_ls_extinction_method none
_refine_ls_goodness_of_fit_ref 1.044
_refine_ls_hydrogen_treatment constr
_refine_ls_matrix_type full
_refine_ls_number_parameters 1225
_refine_ls_number_reflns 19543
_refine_ls_number_restraints 1415
_refine_ls_restrained_S_all 1.170
_refine_ls_R_factor_all 0.0938
_refine_ls_R_factor_gt 0.0812
_refine_ls_shift/su_max 0.001
_refine_ls_shift/su_mean 0.000
_refine_ls_structure_factor_coef Fsqd
_refine_ls_weighting_details 'calc w=1/[\s^2^(Fo^2^)+(0.1982P)^2^+3.2354P] where P=(Fo^2^+2Fc^2^)/3'
_refine_ls_weighting_scheme calc
_refine_ls_wR_factor_gt 0.2595
_refine_ls_wR_factor_ref 0.2835
_reflns_number_gt 15855
_reflns_number_total 19543
_reflns_threshold_expression I>2\s(I)
_cod_data_source_file C0CC03017A.TXT
_cod_data_source_block bqm58
_cod_original_sg_symbol_H-M 'C 2/m'
_cod_database_code 7105962

loop_
_symmetry_equiv_pos_as_xyz
'x, y, z'
'-x, y, -z'
'x+1/2, y+1/2, z'
'-x+1/2, y+1/2, -z'
'-x, -y, -z'
'x, -y, z'
'-x+1/2, -y+1/2, -z'
'x+1/2, -y+1/2, z'

loop_
_atom_site_label
_atom_site_type_symbol
_atom_site_fract_x
_atom_site_fract_y
_atom_site_fract_z
_atom_site_U_iso_or_equiv
_atom_site_adp_type
_atom_site_occupancy
_atom_site_symmetry_multiplicity
_atom_site_calc_flag
_atom_site_refinement_flags
_atom_site_disorder_assembly
_atom_site_disorder_group
C1_1 C 0.1527(6) 0.4828(9) 0.8163(7) 0.129(3) Uani 0.38 1 d PDU A -1
C2_1 C 0.1767(6) 0.4043(10) 0.8541(7) 0.117(3) Uani 0.38 1 d PDU A -1
C3_1 C 0.2014(8) 0.4162(12) 0.9227(9) 0.128(4) Uani 0.38 1 d PDU A -1
C4_1 C 0.2078(4) 0.5099(13) 0.9413(5) 0.117(3) Uani 0.38 1 d PDU A -1
C5_1 C 0.1832(6) 0.5763(10) 0.8966(7) 0.116(3) Uani 0.38 1 d PDU A -1
C6_1 C 0.1493(7) 0.5706(9) 0.8364(8) 0.119(3) Uani 0.38 1 d PDU A -1
C7_1 C 0.1651(6) 0.6525(10) 0.8034(8) 0.116(3) Uani 0.38 1 d PDU A -1
C8_1 C 0.1757(9) 0.6648(11) 0.7449(9) 0.102(3) Uani 0.38 1 d PDU A -1
C9_1 C 0.1565(9) 0.5828(13) 0.7122(10) 0.109(3) Uani 0.38 1 d PDU A -1
C10_1 C 0.1437(5) 0.5081(14) 0.7458(7) 0.126(3) Uani 0.38 1 d PDU A -1
C11_1 C 0.1521(8) 0.4334(13) 0.7122(9) 0.116(4) Uani 0.38 1 d PDU A -1
C12_1 C 0.1683(9) 0.3515(14) 0.7471(9) 0.109(4) Uani 0.38 1 d PDU A -1
C13_1 C 0.1872(5) 0.3291(9) 0.8092(7) 0.100(3) Uani 0.38 1 d PDU A -1
C14_1 C 0.2256(6) 0.2650(10) 0.8353(7) 0.102(3) Uani 0.38 1 d PDU A -1
C15_1 C 0.2499(5) 0.2728(8) 0.9025(6) 0.106(3) Uani 0.38 1 d PDU A -1
C16_1 C 0.2402(7) 0.3482(10) 0.9416(8) 0.115(3) Uani 0.38 1 d PDU A -1
C17_1 C 0.2855(6) 0.3677(10) 0.9879(7) 0.117(3) Uani 0.38 1 d PDU A -1
C18_1 C 0.2924(6) 0.4541(9) 1.0111(5) 0.115(3) Uani 0.38 1 d PDU A -1
C19_1 C 0.2515(6) 0.5191(11) 0.9893(7) 0.130(3) Uani 0.38 1 d PDU A -1
C20_1 C 0.2728(7) 0.5986(10) 0.9821(8) 0.118(3) Uani 0.38 1 d PDU A -1
C21_1 C 0.2568(7) 0.6774(11) 0.9443(8) 0.111(3) Uani 0.38 1 d PDU A -1
C22_1 C 0.2100(6) 0.6641(9) 0.9014(7) 0.117(3) Uani 0.38 1 d PDU A -1
C23_1 C 0.2015(6) 0.7079(9) 0.8413(8) 0.112(3) Uani 0.38 1 d PDU A -1
C24_1 C 0.2431(5) 0.7535(8) 0.8147(7) 0.094(3) Uani 0.38 1 d PDU A -1
C25_1 C 0.2499(6) 0.7590(9) 0.7453(8) 0.094(3) Uani 0.38 1 d PDU A -1
C26_1 C 0.2163(7) 0.7084(8) 0.7075(8) 0.091(3) Uani 0.38 1 d PDU A -1
C27_1 C 0.2164(6) 0.6603(8) 0.6536(8) 0.084(3) Uani 0.38 1 d PDU A -1
C28_1 C 0.1817(6) 0.5857(8) 0.6554(7) 0.097(3) Uani 0.38 1 d PDU A -1
C29_1 C 0.2004(4) 0.5114(11) 0.6239(4) 0.110(3) Uani 0.38 1 d PDU A -1
C30_1 C 0.1760(6) 0.4426(11) 0.6548(7) 0.113(4) Uani 0.38 1 d PDU A -1
C31_1 C 0.2079(6) 0.3591(12) 0.6524(7) 0.108(4) Uani 0.38 1 d PDU A -1
C32_1 C 0.2020(6) 0.3036(11) 0.7048(8) 0.099(3) Uani 0.38 1 d PDU A -1
C33_1 C 0.2466(6) 0.2592(11) 0.7212(8) 0.103(3) Uani 0.38 1 d PDU A -1
C34_1 C 0.2563(6) 0.2248(9) 0.7908(7) 0.105(3) Uani 0.38 1 d PDU A -1
C35_1 C 0.3046(7) 0.2005(12) 0.8295(8) 0.127(3) Uani 0.38 1 d PDU A -1
C36_1 C 0.3022(6) 0.2303(11) 0.8992(8) 0.122(3) Uani 0.38 1 d PDU A -1
C37_1 C 0.3411(7) 0.2569(11) 0.9399(8) 0.126(4) Uani 0.38 1 d PDU A -1
C38_1 C 0.3381(6) 0.3305(9) 0.9846(5) 0.108(3) Uani 0.38 1 d PDU A -1
C39_1 C 0.3937(7) 0.3680(10) 0.9861(6) 0.128(3) Uani 0.38 1 d PDU A -1
C40_1 C 0.3951(6) 0.4589(9) 1.0042(5) 0.128(3) Uani 0.38 1 d PDU A -1
C41_1 C 0.3457(5) 0.4902(13) 1.0211(4) 0.124(3) Uani 0.38 1 d PDU A -1
C42_1 C 0.3279(6) 0.5863(10) 1.0114(5) 0.116(3) Uani 0.38 1 d PDU A -1
C43_1 C 0.3669(6) 0.6350(13) 0.9920(8) 0.121(3) Uani 0.38 1 d PDU A -1
C44_1 C 0.3533(6) 0.7126(11) 0.9540(8) 0.112(3) Uani 0.38 1 d PDU A -1
C45_1 C 0.2999(6) 0.7308(10) 0.9242(7) 0.109(3) Uani 0.38 1 d PDU A -1
C46_1 C 0.2903(6) 0.7685(8) 0.8583(7) 0.112(3) Uani 0.38 1 d PDU A -1
C47_1 C 0.3385(5) 0.7910(6) 0.8281(6) 0.097(3) Uani 0.38 1 d PDU A -1
C48_1 C 0.3417(4) 0.7778(6) 0.7567(6) 0.088(2) Uani 0.38 1 d PDU A -1
C49_1 C 0.2984(5) 0.7564(7) 0.7148(7) 0.086(3) Uani 0.38 1 d PDU A -1
C50_1 C 0.3089(5) 0.7114(6) 0.6648(6) 0.083(2) Uani 0.38 1 d PDU A -1
C51_1 C 0.2631(5) 0.6612(8) 0.6310(8) 0.095(3) Uani 0.38 1 d PDU A -1
C52_1 C 0.2828(6) 0.5886(8) 0.6067(7) 0.110(3) Uani 0.38 1 d PDU A -1
C53_1 C 0.2499(5) 0.5133(9) 0.5998(4) 0.107(3) Uani 0.38 1 d PDU A -1
C54_1 C 0.2820(7) 0.4425(9) 0.6015(6) 0.118(3) Uani 0.38 1 d PDU A -1
C55_1 C 0.2556(6) 0.3664(10) 0.6231(5) 0.104(3) Uani 0.38 1 d PDU A -1
C56_1 C 0.3056(6) 0.3204(11) 0.6455(7) 0.117(3) Uani 0.38 1 d PDU A -1
C57_1 C 0.2975(7) 0.2646(13) 0.6957(8) 0.118(4) Uani 0.38 1 d PDU A -1
C58_1 C 0.3459(7) 0.2465(13) 0.7271(8) 0.133(4) Uani 0.38 1 d PDU A -1
C59_1 C 0.3436(8) 0.2258(15) 0.7957(10) 0.142(4) Uani 0.38 1 d PDU A -1
C60_1 C 0.3947(9) 0.2427(14) 0.8360(8) 0.144(4) Uani 0.38 1 d PDU A -1
C61_1 C 0.3856(8) 0.2605(13) 0.8998(8) 0.134(4) Uani 0.38 1 d PDU A -1
C62_1 C 0.4212(6) 0.3256(13) 0.9355(8) 0.116(4) Uani 0.38 1 d PDU A -1
C63_1 C 0.4542(6) 0.3892(10) 0.9081(8) 0.120(3) Uani 0.38 1 d PDU A -1
C64_1 C 0.4617(5) 0.4780(10) 0.9253(7) 0.122(3) Uani 0.38 1 d PDU A -1
C65_1 C 0.4354(5) 0.5182(11) 0.9733(6) 0.129(4) Uani 0.38 1 d PDU A -1
C66_1 C 0.4224(5) 0.6038(10) 0.9757(6) 0.114(3) Uani 0.38 1 d PDU A -1
C67_1 C 0.4361(5) 0.6658(11) 0.9326(7) 0.099(3) Uani 0.38 1 d PDU A -1
C68_1 C 0.3993(5) 0.7326(8) 0.9175(6) 0.099(3) Uani 0.38 1 d PDU A -1
C69_1 C 0.3903(4) 0.7701(6) 0.8596(6) 0.092(3) Uani 0.38 1 d PDU A -1
C70_1 C 0.4205(3) 0.7336(6) 0.8130(6) 0.082(2) Uani 0.38 1 d PDU A -1
C71_1 C 0.3917(4) 0.7358(7) 0.7499(6) 0.083(2) Uani 0.38 1 d PDU A -1
C72_1 C 0.3942(4) 0.6729(6) 0.7002(5) 0.074(2) Uani 0.38 1 d PDU A -1
C73_1 C 0.3543(5) 0.6603(7) 0.6558(7) 0.087(3) Uani 0.38 1 d PDU A -1
C74_1 C 0.3368(6) 0.5886(8) 0.6239(7) 0.099(3) Uani 0.38 1 d PDU A -1
C75_1 C 0.3662(4) 0.5172(10) 0.6379(5) 0.107(3) Uani 0.38 1 d PDU A -1
C76_1 C 0.3350(6) 0.4437(9) 0.6201(7) 0.116(3) Uani 0.38 1 d PDU A -1
C77_1 C 0.3549(6) 0.3686(11) 0.6538(9) 0.124(4) Uani 0.38 1 d PDU A -1
C78_1 C 0.3976(7) 0.3636(12) 0.7007(9) 0.130(4) Uani 0.38 1 d PDU A -1
C79_1 C 0.3985(8) 0.2900(13) 0.7361(9) 0.136(4) Uani 0.38 1 d PDU A -1
C80_1 C 0.4270(7) 0.2982(13) 0.8031(10) 0.134(4) Uani 0.38 1 d PDU A -1
C81_1 C 0.4545(6) 0.3666(11) 0.8377(8) 0.114(3) Uani 0.38 1 d PDU A -1
C82_1 C 0.4542(4) 0.4347(9) 0.7838(7) 0.095(3) Uani 0.38 1 d PDU A -1
C83_1 C 0.4712(3) 0.5152(7) 0.8064(6) 0.087(3) Uani 0.38 1 d PDU A -1
C84_1 C 0.4757(3) 0.5387(7) 0.8756(6) 0.096(2) Uani 0.38 1 d PDU A -1
C85_1 C 0.4643(3) 0.6309(7) 0.8817(6) 0.088(2) Uani 0.38 1 d PDU A -1
C86_1 C 0.4547(3) 0.6678(6) 0.8187(4) 0.0673(16) Uani 0.38 1 d PDU A -1
C87_1 C 0.4576(3) 0.5998(6) 0.7724(4) 0.075(2) Uani 0.38 1 d PDU A -1
C88_1 C 0.4265(3) 0.5967(7) 0.7157(5) 0.076(2) Uani 0.38 1 d PDU A -1
C89_1 C 0.4097(3) 0.5110(11) 0.6852(4) 0.079(2) Uani 0.38 1 d PDU A -1
C90_1 C 0.4299(6) 0.4431(10) 0.7242(7) 0.109(3) Uani 0.38 1 d PDU A -1
C1_2 C 0.4105(3) 0.7107(6) 0.8243(4) 0.097(7) Uiso 0.13 1 d PGDU B -2
C2_2 C 0.4425(3) 0.6324(7) 0.8140(4) 0.118(8) Uiso 0.13 1 d PGDU B -2
C3_2 C 0.4401(2) 0.5906(7) 0.7502(4) 0.137(8) Uiso 0.13 1 d PGDU B -2
C4_2 C 0.4022(3) 0.6304(7) 0.6999(4) 0.119(7) Uiso 0.13 1 d PGDU B -2
C5_2 C 0.3731(3) 0.7075(6) 0.7221(4) 0.087(6) Uiso 0.13 1 d PGDU B -2
C6_2 C 0.3768(3) 0.7593(5) 0.7803(4) 0.078(5) Uiso 0.13 1 d PGDU B -2
C7_2 C 0.3215(4) 0.7884(5) 0.7821(4) 0.076(5) Uiso 0.13 1 d PGDU B -2
C8_2 C 0.2934(4) 0.7825(5) 0.8315(4) 0.104(7) Uiso 0.13 1 d PGDU B -2
C9_2 C 0.3386(4) 0.7737(5) 0.8832(4) 0.084(5) Uiso 0.13 1 d PGDU B -2
C10_2 C 0.3912(4) 0.7433(6) 0.8873(4) 0.090(6) Uiso 0.13 1 d PGDU B -2
C11_2 C 0.4056(4) 0.6942(7) 0.9440(4) 0.105(7) Uiso 0.13 1 d PGDU B -2
C12_2 C 0.4455(3) 0.6266(8) 0.9327(4) 0.122(8) Uiso 0.13 1 d PGDU B -2
C13_2 C 0.4574(3) 0.5856(7) 0.8764(4) 0.130(8) Uiso 0.13 1 d PGDU B -2
C14_2 C 0.4731(3) 0.4966(8) 0.8697(5) 0.136(8) Uiso 0.13 1 d PGDU B -2
C15_2 C 0.4753(3) 0.4530(8) 0.8049(5) 0.149(8) Uiso 0.13 1 d PGDU B -2
C16_2 C 0.4588(3) 0.5009(8) 0.7473(5) 0.156(8) Uiso 0.13 1 d PGDU B -2
C17_2 C 0.4352(3) 0.4386(7) 0.6957(5) 0.157(8) Uiso 0.13 1 d PGDU B -2
C18_2 C 0.3981(3) 0.4733(7) 0.6483(4) 0.132(7) Uiso 0.13 1 d PGDU B -2
C19_2 C 0.3820(3) 0.5664(7) 0.6544(4) 0.083(5) Uiso 0.13 1 d PGDU B -2
C20_2 C 0.3332(3) 0.5837(7) 0.6254(3) 0.063(5) Uiso 0.13 1 d PGDU B -2
C21_2 C 0.2976(3) 0.6567(6) 0.6429(3) 0.073(5) Uiso 0.13 1 d PGDU B -2
C22_2 C 0.3194(3) 0.7235(5) 0.6882(4) 0.079(6) Uiso 0.13 1 d PGDU B -2
C23_2 C 0.2841(3) 0.7636(5) 0.7308(4) 0.095(6) Uiso 0.13 1 d PGDU B -2
C24_2 C 0.2347(3) 0.7346(5) 0.7355(4) 0.101(7) Uiso 0.13 1 d PGDU B -2
C25_2 C 0.2081(3) 0.7320(6) 0.7971(4) 0.120(7) Uiso 0.13 1 d PGDU B -2
C26_2 C 0.2420(4) 0.7580(6) 0.8514(4) 0.114(7) Uiso 0.13 1 d PGDU B -2
C27_2 C 0.2591(4) 0.7487(6) 0.9195(4) 0.115(7) Uiso 0.13 1 d PGDU B -2
C28_2 C 0.3165(4) 0.7480(6) 0.9406(4) 0.107(7) Uiso 0.13 1 d PGDU B -2
C29_2 C 0.3230(4) 0.6856(7) 0.9907(3) 0.107(7) Uiso 0.13 1 d PGDU B -2
C30_2 C 0.3761(4) 0.6630(8) 0.9911(3) 0.118(8) Uiso 0.13 1 d PGDU B -2
C31_2 C 0.3922(4) 0.5749(8) 1.0110(3) 0.131(8) Uiso 0.13 1 d PGDU B -2
C32_2 C 0.4361(4) 0.5575(8) 0.9791(4) 0.123(8) Uiso 0.13 1 d PGDU B -2
C33_2 C 0.4398(4) 0.4721(8) 0.9688(4) 0.127(8) Uiso 0.13 1 d PGDU B -2
C34_2 C 0.4646(4) 0.4393(8) 0.9175(5) 0.125(8) Uiso 0.13 1 d PGDU B -2
C35_2 C 0.4552(4) 0.3553(7) 0.8857(5) 0.137(9) Uiso 0.13 1 d PGDU B -2
C36_2 C 0.4662(4) 0.3617(8) 0.8179(6) 0.149(9) Uiso 0.13 1 d PGDU B -2
C37_2 C 0.4393(4) 0.3189(7) 0.7690(6) 0.157(9) Uiso 0.13 1 d PGDU B -2
C38_2 C 0.4216(4) 0.3500(7) 0.7069(5) 0.154(9) Uiso 0.13 1 d PGDU B -2
C39_2 C 0.3730(4) 0.2930(6) 0.6898(5) 0.153(8) Uiso 0.13 1 d PGDU B -2
C40_2 C 0.3361(4) 0.3325(6) 0.6463(5) 0.148(8) Uiso 0.13 1 d PGDU B -2
C41_2 C 0.3535(4) 0.4189(7) 0.6252(4) 0.120(7) Uiso 0.13 1 d PGDU B -2
C42_2 C 0.3156(4) 0.4949(7) 0.6043(3) 0.063(3) Uiso 0.13 1 d PGDU B -2
C43_2 C 0.2647(4) 0.4672(7) 0.6020(3) 0.094(6) Uiso 0.13 1 d PGDU B -2
C44_2 C 0.2282(3) 0.5390(7) 0.6146(3) 0.084(6) Uiso 0.13 1 d PGDU B -2
C45_2 C 0.2422(3) 0.6258(6) 0.6383(3) 0.079(6) Uiso 0.13 1 d PGDU B -2
C46_2 C 0.2128(3) 0.6703(6) 0.6856(4) 0.077(5) Uiso 0.13 1 d PGDU B -2
C47_2 C 0.1689(3) 0.6219(7) 0.6996(4) 0.090(6) Uiso 0.13 1 d PGDU B -2
C48_2 C 0.1561(2) 0.6278(7) 0.7672(5) 0.115(7) Uiso 0.13 1 d PGDU B -2
C49_2 C 0.1760(3) 0.6623(7) 0.8317(4) 0.130(8) Uiso 0.13 1 d PGDU B -2
C50_2 C 0.1853(3) 0.6376(7) 0.9017(4) 0.134(8) Uiso 0.13 1 d PGDU B -2
C51_2 C 0.2289(4) 0.6845(7) 0.9424(4) 0.129(8) Uiso 0.13 1 d PGDU B -2
C52_2 C 0.2413(4) 0.6142(8) 0.9847(3) 0.126(8) Uiso 0.13 1 d PGDU B -2
C53_2 C 0.2911(4) 0.6141(8) 1.0100(3) 0.127(8) Uiso 0.13 1 d PGDU B -2
C54_2 C 0.3076(5) 0.5293(8) 1.0251(3) 0.141(8) Uiso 0.13 1 d PGDU B -2
C55_2 C 0.3592(5) 0.5112(8) 1.0288(3) 0.134(8) Uiso 0.13 1 d PGDU B -2
C56_2 C 0.3649(5) 0.4187(8) 1.0125(4) 0.127(8) Uiso 0.13 1 d PGDU B -2
C57_2 C 0.4081(5) 0.3999(8) 0.9826(4) 0.135(8) Uiso 0.13 1 d PGDU B -2
C58_2 C 0.3927(5) 0.3199(7) 0.9558(5) 0.137(8) Uiso 0.13 1 d PGDU B -2
C59_2 C 0.4242(5) 0.2912(7) 0.9055(6) 0.138(8) Uiso 0.13 1 d PGDU B -2
C60_2 C 0.3900(5) 0.2476(6) 0.8572(6) 0.156(9) Uiso 0.13 1 d PGDU B -2
C61_2 C 0.4005(5) 0.2577(6) 0.7978(6) 0.153(9) Uiso 0.13 1 d PGDU B -2
C62_2 C 0.3624(5) 0.2412(5) 0.7451(6) 0.157(9) Uiso 0.13 1 d PGDU B -2
C63_2 C 0.3067(5) 0.2310(5) 0.7546(6) 0.145(8) Uiso 0.13 1 d PGDU B -2
C64_2 C 0.2676(5) 0.2660(5) 0.7074(5) 0.143(8) Uiso 0.13 1 d PGDU B -2
C65_2 C 0.2771(4) 0.3175(6) 0.6519(5) 0.142(8) Uiso 0.13 1 d PGDU B -2
C66_2 C 0.2475(4) 0.3836(6) 0.6204(4) 0.114(8) Uiso 0.13 1 d PGDU B -2
C67_2 C 0.1975(4) 0.4019(7) 0.6420(4) 0.121(8) Uiso 0.13 1 d PGDU B -2
C68_2 C 0.1830(3) 0.4922(7) 0.6357(4) 0.101(6) Uiso 0.13 1 d PGDU B -2
C69_2 C 0.1555(3) 0.5342(7) 0.6760(4) 0.091(6) Uiso 0.13 1 d PGDU B -2
C70_2 C 0.1405(3) 0.4836(7) 0.7280(5) 0.116(7) Uiso 0.13 1 d PGDU B -2
C71_2 C 0.1367(2) 0.5418(8) 0.7832(5) 0.125(7) Uiso 0.13 1 d PGDU B -2
C72_2 C 0.1501(3) 0.5124(8) 0.8472(5) 0.143(8) Uiso 0.13 1 d PGDU B -2
C73_2 C 0.1761(3) 0.5473(8) 0.9133(4) 0.146(8) Uiso 0.13 1 d PGDU B -2
C74_2 C 0.2150(4) 0.5321(8) 0.9642(4) 0.140(8) Uiso 0.13 1 d PGDU B -2
C75_2 C 0.2370(4) 0.4470(8) 0.9661(4) 0.149(8) Uiso 0.13 1 d PGDU B -2
C76_2 C 0.2820(5) 0.4531(8) 0.9972(3) 0.143(8) Uiso 0.13 1 d PGDU B -2
C77_2 C 0.3144(5) 0.3822(7) 0.9930(4) 0.143(8) Uiso 0.13 1 d PGDU B -2
C78_2 C 0.2977(5) 0.3218(7) 0.9483(5) 0.156(8) Uiso 0.13 1 d PGDU B -2
C79_2 C 0.3432(5) 0.2814(6) 0.9335(5) 0.155(9) Uiso 0.13 1 d PGDU B -2
C80_2 C 0.3388(5) 0.2372(5) 0.8690(6) 0.154(9) Uiso 0.13 1 d PGDU B -2
C81_2 C 0.2963(5) 0.2312(5) 0.8222(6) 0.155(9) Uiso 0.13 1 d PGDU B -2
C82_2 C 0.2503(5) 0.2773(5) 0.8470(5) 0.160(9) Uiso 0.13 1 d PGDU B -2
C83_2 C 0.2093(4) 0.2957(6) 0.7995(5) 0.151(8) Uiso 0.13 1 d PGDU B -2
C84_2 C 0.2162(4) 0.2898(6) 0.7300(5) 0.147(8) Uiso 0.13 1 d PGDU B -2
C85_2 C 0.1819(4) 0.3539(7) 0.6957(5) 0.129(8) Uiso 0.13 1 d PGDU B -2
C86_2 C 0.1518(3) 0.3980(7) 0.7414(5) 0.123(8) Uiso 0.13 1 d PGDU B -2
C87_2 C 0.1687(4) 0.3644(7) 0.8048(5) 0.148(9) Uiso 0.13 1 d PGDU B -2
C88_2 C 0.1693(4) 0.4188(7) 0.8586(5) 0.152(9) Uiso 0.13 1 d PGDU B -2
C89_2 C 0.2110(4) 0.3969(7) 0.9138(4) 0.157(9) Uiso 0.13 1 d PGDU B -2
C90_2 C 0.2470(5) 0.3248(6) 0.9041(5) 0.157(9) Uiso 0.13 1 d PGDU B -2
Ni1 Ni 0.481233(9) 0.5000 0.579399(11) 0.03083(9) Uani 1 2 d S . .
N1 N 0.53763(7) 0.5000 0.65023(9) 0.0342(3) Uani 1 2 d S . .
N2 N 0.48034(4) 0.37124(10) 0.58047(6) 0.0346(2) Uani 1 1 d . . .
N3 N 0.42338(7) 0.5000 0.51021(9) 0.0331(3) Uani 1 2 d S . .
C91 C 0.56154(6) 0.42858(11) 0.68125(7) 0.0369(3) Uani 1 1 d . . .
C92 C 0.60014(6) 0.45546(13) 0.73315(8) 0.0409(3) Uani 1 1 d . . .
C93 C 0.55025(7) 0.34204(11) 0.66672(8) 0.0394(3) Uani 1 1 d . . .
H93 H 0.5703 0.2980 0.6903 0.047 Uiso 1 1 calc R . .
C94 C 0.51151(6) 0.31564(11) 0.61978(8) 0.0371(3) Uani 1 1 d . . .
C95 C 0.49858(7) 0.22465(11) 0.60650(9) 0.0417(3) Uani 1 1 d . . .
C96 C 0.45849(7) 0.22469(11) 0.55811(9) 0.0412(3) Uani 1 1 d . . .
C97 C 0.44785(6) 0.31575(10) 0.54257(8) 0.0360(3) Uani 1 1 d . . .
C98 C 0.40931(6) 0.34245(11) 0.49558(8) 0.0373(3) Uani 1 1 d . . .
H98 H 0.3897 0.2984 0.4715 0.045 Uiso 1 1 calc R . .
C99 C 0.39755(6) 0.42859(10) 0.48146(7) 0.0349(3) Uani 1 1 d . . .
C100 C 0.35491(6) 0.45532(12) 0.43473(8) 0.0374(3) Uani 1 1 d . . .
C101 C 0.63104(8) 0.39406(14) 0.77852(9) 0.0480(4) Uani 1 1 d . . .
H10B H 0.6619 0.4256 0.7998 0.058 Uiso 1 1 calc R . .
H10C H 0.6442 0.3448 0.7534 0.058 Uiso 1 1 calc R . .
C102 C 0.59835(11) 0.35686(19) 0.83076(10) 0.0600(5) Uani 1 1 d . . .
H10D H 0.6205 0.3184 0.8598 0.090 Uiso 1 1 calc R . .
H10E H 0.5686 0.3232 0.8101 0.090 Uiso 1 1 calc R . .
H10F H 0.5851 0.4053 0.8557 0.090 Uiso 1 1 calc R . .
C103 C 0.52467(9) 0.14794(13) 0.64191(11) 0.0519(4) Uani 1 1 d . . .
H10G H 0.5632 0.1578 0.6474 0.062 Uiso 1 1 calc R . .
H10H H 0.5180 0.0942 0.6155 0.062 Uiso 1 1 calc R . .
C104 C 0.50489(13) 0.1335(2) 0.70859(15) 0.0714(7) Uani 1 1 d . . .
H10I H 0.5235 0.0836 0.7300 0.107 Uiso 1 1 calc R . .
H10J H 0.4670 0.1212 0.7034 0.107 Uiso 1 1 calc R . .
H10K H 0.5115 0.1864 0.7350 0.107 Uiso 1 1 calc R . .
C105 C 0.42877(8) 0.14861(13) 0.52665(12) 0.0502(4) Uani 1 1 d . . .
H10L H 0.4495 0.0943 0.5356 0.060 Uiso 1 1 calc R . .
H10M H 0.4248 0.1577 0.4792 0.060 Uiso 1 1 calc R . .
C106 C 0.37438(11) 0.13647(18) 0.55017(16) 0.0666(6) Uani 1 1 d . . .
H10N H 0.3582 0.0828 0.5312 0.100 Uiso 1 1 calc R . .
H10O H 0.3522 0.1871 0.5369 0.100 Uiso 1 1 calc R . .
H10P H 0.3778 0.1317 0.5975 0.100 Uiso 1 1 calc R . .
C107 C 0.31674(7) 0.39433(14) 0.39873(9) 0.0446(3) Uani 1 1 d . . .
H10Q H 0.3358 0.3421 0.3848 0.053 Uiso 1 1 calc R . .
H10R H 0.3004 0.4241 0.3594 0.053 Uiso 1 1 calc R . .
C108 C 0.27330(8) 0.36484(18) 0.44061(11) 0.0570(5) Uani 1 1 d . . .
H10S H 0.2471 0.3299 0.4142 0.085 Uiso 1 1 calc R . .
H10T H 0.2563 0.4166 0.4574 0.085 Uiso 1 1 calc R . .
H10U H 0.2889 0.3292 0.4768 0.085 Uiso 1 1 calc R . .
C109 C 0.0439(3) 0.5524(5) 0.9230(3) 0.0729(14) Uani 0.50 1 d P C -1
C110 C 0.0703(3) 0.5150(5) 0.9774(3) 0.072(2) Uani 0.50 1 d P C -1
H110 H 0.0870 0.5520 1.0101 0.087 Uiso 0.50 1 calc PR C -1
C111 C 0.0729(4) 0.4226(5) 0.9855(4) 0.087(2) Uani 0.50 1 d P C -1
H111 H 0.0922 0.3981 1.0225 0.104 Uiso 0.50 1 calc PR C -1
C112 C 0.0478(5) 0.3697(6) 0.9405(5) 0.093(3) Uani 0.50 1 d P C -1
H112 H 0.0484 0.3079 0.9468 0.111 Uiso 0.50 1 calc PR C -1
C113 C 0.0205(4) 0.4055(7) 0.8841(4) 0.100(3) Uani 0.50 1 d P C -1
H113 H 0.0041 0.3683 0.8514 0.120 Uiso 0.50 1 calc PR C -1
C114 C 0.0181(2) 0.5014(14) 0.8772(3) 0.091(2) Uani 0.50 1 d P C -1
H114 H -0.0014 0.5274 0.8409 0.109 Uiso 0.50 1 calc PR C -1
C115 C 0.0426(6) 0.6531(8) 0.9182(7) 0.100(4) Uani 0.50 1 d P C -1
H11A H 0.0110 0.6753 0.9362 0.150 Uiso 0.50 1 calc PR C -1
H11B H 0.0419 0.6706 0.8727 0.150 Uiso 0.50 1 calc PR C -1
H11C H 0.0740 0.6775 0.9427 0.150 Uiso 0.50 1 calc PR C -1
C116 C 0.32387(13) 0.0103(8) 0.75093(14) 0.048(2) Uani 0.30 1 d PG D -2
C117 C 0.37114(10) -0.0019(10) 0.78886(16) 0.0566(16) Uani 0.30 1 d PG D -2
H117 H 0.4028 -0.0108 0.7690 0.068 Uiso 0.30 1 d PG D -2
C118 C 0.37211(13) -0.0011(11) 0.85516(16) 0.080(3) Uani 0.30 1 d PG D -2
H118 H 0.4046 0.0038 0.8814 0.096 Uiso 0.30 1 d PG D -2
C119 C 0.32382(16) -0.0077(11) 0.88421(15) 0.080(4) Uani 0.30 1 d PG D -2
H119 H 0.3242 -0.0206 0.9291 0.096 Uiso 0.30 1 d PG D -2
C120 C 0.27676(14) 0.0044(15) 0.84729(19) 0.071(2) Uani 0.30 1 d PG D -2
H120 H 0.2453 0.0133 0.8675 0.085 Uiso 0.30 1 d PG D -2
C121 C 0.27553(10) 0.0037(13) 0.78117(18) 0.064(2) Uani 0.30 1 d PG D -2
H121 H 0.2429 -0.0012 0.7553 0.077 Uiso 0.30 1 d PG D -2
C122 C 0.3216(2) -0.0105(13) 0.67900(15) 0.057(3) Uani 0.30 1 d PG D -2
H12A H 0.3385 -0.0674 0.6729 0.085 Uiso 0.30 1 d PG D -2
H12B H 0.3401 0.0354 0.6570 0.085 Uiso 0.30 1 d PG D -2
H12C H 0.2847 -0.0130 0.6607 0.085 Uiso 0.30 1 d PG D -2
C123 C 0.3079(2) 0.0085(13) 0.8124(3) 0.063(3) Uiso 0.20 1 d PG E -3
C124 C 0.28193(18) 0.003(2) 0.7506(3) 0.072(3) Uiso 0.20 1 d PG E -3
H124 H 0.2442 0.0043 0.7447 0.086 Uiso 0.20 1 d PG E -3
C125 C 0.3106(2) -0.0055(19) 0.6972(3) 0.062(3) Uiso 0.20 1 d PG E -3
H125 H 0.2927 -0.0096 0.6545 0.075 Uiso 0.20 1 d PG E -3
C126 C 0.3653(2) -0.0079(14) 0.7057(3) 0.061(3) Uiso 0.20 1 d PG E -3
H126 H 0.3851 -0.0136 0.6689 0.073 Uiso 0.20 1 d PG E -3
C127 C 0.39126(18) -0.0020(18) 0.7676(3) 0.0596(19) Uiso 0.20 1 d PG E -3
H127 H 0.4290 -0.0036 0.7735 0.072 Uiso 0.20 1 d PG E -3
C128 C 0.3626(2) 0.0062(15) 0.8209(2) 0.055(2) Uiso 0.20 1 d PG E -3
H128 H 0.3805 0.0102 0.8637 0.067 Uiso 0.20 1 d PG E -3
C129 C 0.2796(4) 0.019(2) 0.8710(4) 0.172(16) Uiso 0.20 1 d PG E -3
H12I H 0.3046 0.0218 0.9085 0.258 Uiso 0.20 1 d PG E -3
H12J H 0.2594 0.0724 0.8676 0.258 Uiso 0.20 1 d PG E -3
H12K H 0.2565 -0.0300 0.8747 0.258 Uiso 0.20 1 d PG E -3

loop_
_atom_site_aniso_label
_atom_site_aniso_U_11
_atom_site_aniso_U_22
_atom_site_aniso_U_33
_atom_site_aniso_U_23
_atom_site_aniso_U_13
_atom_site_aniso_U_12
C1_1 0.113(6) 0.120(8) 0.156(7) -0.024(6) 0.036(6) 0.005(6)
C2_1 0.114(6) 0.122(7) 0.125(6) -0.021(6) 0.053(5) -0.026(6)
C3_1 0.136(7) 0.123(7) 0.128(7) 0.005(6) 0.038(6) -0.018(6)
C4_1 0.133(5) 0.129(7) 0.103(4) 0.016(6) 0.077(4) -0.007(6)
C5_1 0.136(6) 0.123(6) 0.102(6) 0.003(5) 0.076(5) 0.010(6)
C6_1 0.110(6) 0.117(7) 0.139(7) -0.025(6) 0.056(5) 0.009(5)
C7_1 0.101(6) 0.097(6) 0.152(7) -0.015(6) 0.024(6) 0.028(5)
C8_1 0.083(6) 0.071(5) 0.148(7) 0.016(5) -0.001(6) 0.028(5)
C9_1 0.069(5) 0.092(6) 0.160(7) 0.011(6) -0.020(6) 0.013(5)
C10_1 0.094(5) 0.116(7) 0.167(6) -0.007(7) 0.005(5) -0.014(7)
C11_1 0.078(6) 0.121(8) 0.141(7) -0.004(6) -0.030(5) -0.048(6)
C12_1 0.088(6) 0.108(8) 0.130(7) -0.008(6) 0.005(6) -0.044(6)
C13_1 0.091(5) 0.094(6) 0.122(6) -0.002(5) 0.047(5) -0.034(5)
C14_1 0.105(6) 0.086(6) 0.113(6) 0.010(5) 0.010(5) -0.043(5)
C15_1 0.134(6) 0.086(5) 0.101(5) 0.032(4) 0.031(5) -0.032(5)
C16_1 0.139(7) 0.106(6) 0.103(6) 0.027(6) 0.021(6) -0.026(6)
C17_1 0.147(7) 0.134(7) 0.073(5) 0.041(5) 0.022(5) -0.008(6)
C18_1 0.143(7) 0.148(7) 0.054(4) 0.012(5) 0.010(5) -0.005(6)
C19_1 0.142(6) 0.145(8) 0.107(5) 0.006(6) 0.030(5) 0.009(6)
C20_1 0.134(7) 0.135(7) 0.087(6) -0.009(6) 0.016(5) 0.008(6)
C21_1 0.129(7) 0.110(6) 0.097(6) -0.020(6) 0.025(6) 0.027(6)
C22_1 0.141(6) 0.101(6) 0.117(6) -0.013(5) 0.050(5) 0.031(5)
C23_1 0.126(6) 0.077(5) 0.138(7) -0.009(5) 0.036(6) 0.035(5)
C24_1 0.106(6) 0.062(4) 0.116(6) 0.010(4) 0.024(5) 0.036(4)
C25_1 0.098(5) 0.067(4) 0.114(6) 0.010(5) -0.003(5) 0.033(4)
C26_1 0.105(7) 0.054(4) 0.110(6) 0.015(4) -0.015(6) 0.026(5)
C27_1 0.089(5) 0.058(4) 0.099(6) 0.025(4) -0.025(5) -0.002(4)
C28_1 0.080(5) 0.085(5) 0.113(6) 0.041(5) -0.049(4) -0.007(4)
C29_1 0.124(5) 0.108(7) 0.082(4) 0.029(5) -0.066(4) -0.033(6)
C30_1 0.102(6) 0.130(8) 0.095(5) 0.004(6) -0.059(5) -0.044(6)
C31_1 0.116(7) 0.122(7) 0.079(5) -0.014(6) -0.033(5) -0.055(6)
C32_1 0.094(6) 0.101(7) 0.095(5) -0.018(5) -0.025(5) -0.052(5)
C33_1 0.093(5) 0.096(6) 0.118(6) -0.036(5) 0.002(5) -0.049(5)
C34_1 0.115(6) 0.076(5) 0.122(7) -0.008(5) -0.001(6) -0.026(5)
C35_1 0.142(7) 0.097(6) 0.140(7) -0.004(6) 0.008(7) 0.001(6)
C36_1 0.156(7) 0.092(6) 0.115(6) 0.034(5) -0.009(6) -0.003(6)
C37_1 0.151(7) 0.115(7) 0.109(6) 0.055(5) -0.015(6) -0.004(6)
C38_1 0.134(6) 0.126(6) 0.066(4) 0.054(4) 0.016(5) -0.004(6)
C39_1 0.144(7) 0.160(7) 0.073(4) 0.055(5) -0.036(6) 0.000(7)
C40_1 0.151(6) 0.161(7) 0.060(4) 0.028(4) -0.054(4) -0.010(6)
C41_1 0.147(6) 0.174(7) 0.048(3) 0.002(6) -0.018(4) -0.006(8)
C42_1 0.130(7) 0.156(7) 0.060(4) -0.012(5) 0.000(5) -0.009(6)
C43_1 0.121(7) 0.158(7) 0.080(5) -0.029(6) -0.018(6) -0.021(6)
C44_1 0.127(6) 0.111(6) 0.096(6) -0.044(5) -0.005(5) -0.007(6)
C45_1 0.138(7) 0.090(6) 0.099(6) -0.025(5) 0.008(6) 0.007(6)
C46_1 0.146(7) 0.066(4) 0.121(6) -0.009(5) 0.001(6) 0.008(5)
C47_1 0.108(5) 0.048(3) 0.133(6) -0.019(4) -0.003(5) 0.009(4)
C48_1 0.101(5) 0.045(3) 0.114(6) -0.001(4) -0.004(5) 0.002(3)
C49_1 0.102(5) 0.051(3) 0.103(6) 0.003(4) -0.004(5) 0.017(4)
C50_1 0.108(5) 0.053(3) 0.091(6) 0.015(4) 0.019(5) -0.002(4)
C51_1 0.118(6) 0.073(4) 0.089(6) 0.023(4) -0.014(5) -0.022(5)
C52_1 0.142(6) 0.107(6) 0.076(5) 0.046(5) -0.009(5) -0.019(6)
C53_1 0.148(6) 0.121(7) 0.047(2) 0.027(4) -0.016(4) -0.040(6)
C54_1 0.148(7) 0.159(8) 0.048(4) 0.001(5) 0.009(5) -0.035(7)
C55_1 0.133(6) 0.134(7) 0.045(3) -0.026(4) 0.004(4) -0.064(6)
C56_1 0.117(6) 0.145(7) 0.094(6) -0.054(5) 0.040(5) -0.041(6)
C57_1 0.123(7) 0.118(7) 0.114(7) -0.036(6) 0.024(6) -0.037(6)
C58_1 0.135(7) 0.125(7) 0.144(7) -0.033(6) 0.036(7) -0.003(7)
C59_1 0.157(8) 0.126(7) 0.145(8) -0.009(7) 0.021(7) 0.011(7)
C60_1 0.153(8) 0.129(7) 0.148(8) 0.013(7) 0.014(7) 0.038(7)
C61_1 0.161(8) 0.123(7) 0.113(7) 0.033(6) -0.015(6) 0.041(7)
C62_1 0.115(7) 0.135(7) 0.091(5) 0.047(5) -0.034(5) 0.021(6)
C63_1 0.098(6) 0.134(7) 0.124(6) 0.042(6) -0.016(5) 0.030(6)
C64_1 0.082(5) 0.144(7) 0.128(6) 0.022(6) -0.046(4) -0.002(5)
C65_1 0.117(5) 0.166(8) 0.090(4) 0.008(5) -0.073(4) -0.007(6)
C66_1 0.097(5) 0.145(7) 0.087(5) -0.015(5) -0.055(4) -0.028(5)
C67_1 0.083(5) 0.110(6) 0.096(6) -0.022(5) -0.025(5) -0.029(5)
C68_1 0.094(5) 0.085(5) 0.110(6) -0.032(5) -0.027(5) -0.038(4)
C69_1 0.093(5) 0.062(4) 0.118(6) -0.032(4) -0.005(5) -0.030(3)
C70_1 0.057(3) 0.072(4) 0.116(5) -0.023(4) 0.005(4) -0.023(3)
C71_1 0.069(4) 0.069(4) 0.113(6) -0.001(4) 0.013(4) -0.019(3)
C72_1 0.077(4) 0.068(4) 0.080(4) 0.018(4) 0.024(3) -0.014(4)
C73_1 0.095(5) 0.079(4) 0.091(5) 0.038(4) 0.023(4) -0.009(4)
C74_1 0.118(6) 0.105(6) 0.077(5) 0.039(5) 0.024(5) -0.021(5)
C75_1 0.106(5) 0.138(8) 0.083(4) 0.005(5) 0.045(4) -0.018(6)
C76_1 0.126(6) 0.161(8) 0.069(5) -0.018(6) 0.048(5) -0.044(6)
C77_1 0.132(7) 0.141(8) 0.106(6) -0.032(7) 0.053(6) -0.022(7)
C78_1 0.128(7) 0.135(8) 0.137(7) -0.039(7) 0.068(5) 0.000(7)
C79_1 0.135(7) 0.132(8) 0.149(7) -0.031(7) 0.054(7) 0.016(7)
C80_1 0.118(7) 0.134(8) 0.156(7) 0.012(7) 0.040(6) 0.051(7)
C81_1 0.093(5) 0.126(7) 0.128(7) 0.023(6) 0.033(5) 0.053(5)
C82_1 0.055(4) 0.114(7) 0.122(6) 0.000(5) 0.028(4) 0.031(4)
C83_1 0.046(2) 0.080(7) 0.140(5) 0.006(5) 0.027(3) 0.001(3)
C84_1 0.041(3) 0.103(5) 0.140(6) 0.027(5) -0.013(4) -0.005(3)
C85_1 0.047(3) 0.104(5) 0.109(6) -0.001(5) -0.008(4) -0.018(3)
C86_1 0.049(3) 0.069(4) 0.086(4) -0.006(3) 0.020(3) -0.006(3)
C87_1 0.052(3) 0.085(4) 0.093(4) -0.015(4) 0.036(3) -0.031(3)
C88_1 0.054(3) 0.099(5) 0.080(4) 0.020(4) 0.026(3) 0.006(4)
C89_1 0.063(3) 0.105(7) 0.074(3) -0.007(5) 0.036(2) -0.007(4)
C90_1 0.099(5) 0.125(7) 0.110(6) -0.026(6) 0.055(5) 0.018(5)
Ni1 0.02755(13) 0.03298(14) 0.03063(13) 0.000 -0.00416(8) 0.000
N1 0.0309(7) 0.0372(7) 0.0327(7) 0.000 -0.0059(5) 0.000
N2 0.0322(5) 0.0355(6) 0.0348(5) 0.0019(4) -0.0045(4) -0.0012(4)
N3 0.0279(6) 0.0358(7) 0.0342(7) 0.000 -0.0038(5) 0.000
C91 0.0340(6) 0.0411(7) 0.0338(6) 0.0029(5) -0.0062(5) 0.0003(5)
C92 0.0357(6) 0.0492(8) 0.0354(6) 0.0022(6) -0.0091(5) 0.0001(6)
C93 0.0387(6) 0.0399(7) 0.0374(6) 0.0044(5) -0.0071(5) 0.0007(5)
C94 0.0362(6) 0.0360(6) 0.0377(6) 0.0041(5) -0.0044(5) 0.0003(5)
C95 0.0429(7) 0.0347(6) 0.0460(7) 0.0052(5) -0.0045(6) -0.0015(5)
C96 0.0403(7) 0.0346(6) 0.0473(8) 0.0029(5) -0.0038(6) -0.0035(5)
C97 0.0330(6) 0.0349(6) 0.0387(6) 0.0004(5) -0.0039(5) -0.0027(5)
C98 0.0330(6) 0.0380(6) 0.0393(6) -0.0015(5) -0.0053(5) -0.0032(5)
C99 0.0284(5) 0.0398(6) 0.0350(6) -0.0007(5) -0.0046(4) -0.0017(4)
C100 0.0293(5) 0.0444(7) 0.0368(6) -0.0017(5) -0.0066(4) -0.0012(5)
C101 0.0444(8) 0.0548(9) 0.0414(7) 0.0053(7) -0.0131(6) 0.0033(7)
C102 0.0682(13) 0.0691(13) 0.0408(8) 0.0121(9) -0.0050(8) 0.0067(11)
C103 0.0567(10) 0.0389(8) 0.0577(10) 0.0094(7) -0.0074(8) 0.0015(7)
C104 0.0829(17) 0.0612(13) 0.0697(15) 0.0283(12) 0.0043(13) 0.0016(12)
C105 0.0486(9) 0.0377(7) 0.0621(11) -0.0010(7) -0.0069(8) -0.0059(6)
C106 0.0604(12) 0.0568(12) 0.0820(16) 0.0040(11) 0.0030(11) -0.0226(10)
C107 0.0350(6) 0.0537(9) 0.0425(7) -0.0028(6) -0.0093(5) -0.0066(6)
C108 0.0406(8) 0.0726(14) 0.0562(10) -0.0045(10) -0.0034(7) -0.0179(9)
C109 0.080(4) 0.079(4) 0.059(3) 0.012(2) 0.003(2) -0.003(3)
C110 0.082(3) 0.064(7) 0.069(3) 0.007(3) -0.003(2) 0.000(3)
C111 0.109(6) 0.070(4) 0.082(4) 0.015(3) 0.008(4) 0.002(4)
C112 0.123(7) 0.067(5) 0.092(6) 0.000(4) 0.026(6) -0.019(5)
C113 0.123(7) 0.112(7) 0.064(3) 0.000(4) 0.010(4) -0.047(6)
C114 0.076(3) 0.127(6) 0.066(3) -0.041(6) -0.006(2) 0.008(8)
C115 0.105(7) 0.087(6) 0.112(8) 0.039(6) 0.022(6) 0.019(5)
C116 0.053(2) 0.038(7) 0.050(2) 0.004(2) -0.0025(18) 0.000(2)
C117 0.042(2) 0.072(4) 0.055(3) 0.019(8) -0.001(2) -0.005(9)
C118 0.063(4) 0.116(7) 0.056(3) 0.034(8) -0.019(3) -0.031(9)
C119 0.064(4) 0.121(11) 0.054(3) 0.001(7) -0.001(3) 0.044(8)
C120 0.039(2) 0.065(6) 0.109(6) -0.008(11) 0.006(3) -0.008(8)
C121 0.052(3) 0.081(6) 0.058(3) 0.011(9) 0.007(2) -0.015(8)
C122 0.059(3) 0.061(10) 0.050(3) -0.003(4) 0.002(3) 0.009(4)

loop_
_atom_type_symbol
_atom_type_description
_atom_type_scat_dispersion_real
_atom_type_scat_dispersion_imag
_atom_type_scat_source
C C -0.0020 0.0020 'International Tables Vol C Tables 4.2.6.8 and 6.1.1.4'
H H 0.0000 0.0000 'International Tables Vol C Tables 4.2.6.8 and 6.1.1.4'
N N -0.0031 0.0040 'International Tables Vol C Tables 4.2.6.8 and 6.1.1.4'
Ni Ni 0.1906 1.3024 'International Tables Vol C Tables 4.2.6.8 and 6.1.1.4'

loop_
_geom_angle_atom_site_label_1
_geom_angle_atom_site_label_2
_geom_angle_atom_site_label_3
_geom_angle
_geom_angle_site_symmetry_1
_geom_angle_site_symmetry_3
_geom_angle_publ_flag
C6_1 C1_1 C10_1 92.1(13) . . ?
C6_1 C1_1 C2_1 128.7(14) . . ?
C10_1 C1_1 C2_1 135.7(14) . . ?
C3_1 C2_1 C13_1 126.0(14) . . ?
C3_1 C2_1 C1_1 120.0(13) . . ?
C13_1 C2_1 C1_1 111.2(13) . . ?
C16_1 C3_1 C4_1 123.9(15) . . ?
C16_1 C3_1 C2_1 112.2(15) . . ?
C4_1 C3_1 C2_1 112.7(13) . . ?
C19_1 C4_1 C5_1 128.9(16) . . ?
C19_1 C4_1 C3_1 109.5(15) . . ?
C5_1 C4_1 C3_1 117.9(14) . . ?
C6_1 C5_1 C4_1 133.1(14) . . ?
C6_1 C5_1 C22_1 109.9(13) . . ?
C4_1 C5_1 C22_1 114.0(15) . . ?
C1_1 C6_1 C5_1 105.3(14) . . ?
C1_1 C6_1 C7_1 129.0(12) . . ?
C5_1 C6_1 C7_1 100.3(13) . . ?
C8_1 C7_1 C23_1 104.4(16) . . ?
C8_1 C7_1 C6_1 130.1(14) . . ?
C23_1 C7_1 C6_1 115.4(14) . . ?
C7_1 C8_1 C9_1 102.7(13) . . ?
C7_1 C8_1 C26_1 140.3(18) . . ?
C9_1 C8_1 C26_1 110.4(12) . . ?
C10_1 C9_1 C28_1 126.8(15) . . ?
C10_1 C9_1 C8_1 123.0(16) . . ?
C28_1 C9_1 C8_1 101.6(12) . . ?
C11_1 C10_1 C9_1 111.9(12) . . ?
C11_1 C10_1 C1_1 105.3(17) . . ?
C9_1 C10_1 C1_1 132.4(16) . . ?
C10_1 C11_1 C30_1 117.0(16) . . ?
C10_1 C11_1 C12_1 120.3(18) . . ?
C30_1 C11_1 C12_1 112.1(14) . . ?
C13_1 C12_1 C32_1 105.2(15) . . ?
C13_1 C12_1 C11_1 136.3(19) . . ?
C32_1 C12_1 C11_1 106.1(13) . . ?
C12_1 C13_1 C14_1 132.8(14) . . ?
C12_1 C13_1 C2_1 108.9(15) . . ?
C14_1 C13_1 C2_1 115.5(14) . . ?
C34_1 C14_1 C13_1 116.5(12) . . ?
C34_1 C14_1 C15_1 116.5(13) . . ?
C13_1 C14_1 C15_1 120.4(14) . . ?
C16_1 C15_1 C14_1 121.1(13) . . ?
C16_1 C15_1 C36_1 125.1(14) . . ?
C14_1 C15_1 C36_1 102.7(11) . . ?
C15_1 C16_1 C3_1 124.2(15) . . ?
C15_1 C16_1 C17_1 111.4(15) . . ?
C3_1 C16_1 C17_1 120.4(15) . . ?
C18_1 C17_1 C16_1 118.7(14) . . ?
C18_1 C17_1 C38_1 107.0(13) . . ?
C16_1 C17_1 C38_1 124.1(15) . . ?
C17_1 C18_1 C41_1 119.0(14) . . ?
C17_1 C18_1 C19_1 117.4(14) . . ?
C41_1 C18_1 C19_1 114.3(12) . . ?
C20_1 C19_1 C4_1 108.0(14) . . ?
C20_1 C19_1 C18_1 110.9(13) . . ?
C4_1 C19_1 C18_1 129.0(15) . . ?
C19_1 C20_1 C21_1 134.5(15) . . ?
C19_1 C20_1 C42_1 102.6(12) . . ?
C21_1 C20_1 C42_1 121.6(15) . . ?
C22_1 C21_1 C45_1 120.4(14) . . ?
C22_1 C21_1 C20_1 112.9(14) . . ?
C45_1 C21_1 C20_1 115.3(14) . . ?
C23_1 C22_1 C21_1 122.0(15) . . ?
C23_1 C22_1 C5_1 109.4(13) . . ?
C21_1 C22_1 C5_1 121.0(14) . . ?
C22_1 C23_1 C24_1 121.0(15) . . ?
C22_1 C23_1 C7_1 104.1(14) . . ?
C24_1 C23_1 C7_1 122.9(15) . . ?
C23_1 C24_1 C46_1 116.0(14) . . ?
C23_1 C24_1 C25_1 124.7(14) . . ?
C46_1 C24_1 C25_1 115.7(13) . . ?
C26_1 C25_1 C49_1 104.7(13) . . ?
C26_1 C25_1 C24_1 114.2(14) . . ?
C49_1 C25_1 C24_1 127.9(13) . . ?
C27_1 C26_1 C25_1 138.4(16) . . ?
C27_1 C26_1 C8_1 104.3(11) . . ?
C25_1 C26_1 C8_1 112.5(15) . . ?
C51_1 C27_1 C26_1 111.4(13) . . ?
C51_1 C27_1 C28_1 126.4(12) . . ?
C26_1 C27_1 C28_1 111.0(12) . . ?
C9_1 C28_1 C29_1 124.7(13) . . ?
C9_1 C28_1 C27_1 112.4(12) . . ?
C29_1 C28_1 C27_1 112.5(13) . . ?
C53_1 C29_1 C30_1 129.2(15) . . ?
C53_1 C29_1 C28_1 120.3(13) . . ?
C30_1 C29_1 C28_1 101.7(12) . . ?
C11_1 C30_1 C29_1 135.4(16) . . ?
C11_1 C30_1 C31_1 102.9(12) . . ?
C29_1 C30_1 C31_1 110.5(15) . . ?
C32_1 C31_1 C55_1 122.8(15) . . ?
C32_1 C31_1 C30_1 112.7(12) . . ?
C55_1 C31_1 C30_1 115.8(14) . . ?
C33_1 C32_1 C31_1 110.6(16) . . ?
C33_1 C32_1 C12_1 128.9(16) . . ?
C31_1 C32_1 C12_1 105.9(13) . . ?
C32_1 C33_1 C57_1 130.4(17) . . ?
C32_1 C33_1 C34_1 117.9(15) . . ?
C57_1 C33_1 C34_1 107.1(14) . . ?
C14_1 C34_1 C35_1 104.1(13) . . ?
C14_1 C34_1 C33_1 114.9(13) . . ?
C35_1 C34_1 C33_1 131.2(14) . . ?
C59_1 C35_1 C34_1 105.8(16) . . ?
C59_1 C35_1 C36_1 121.1(17) . . ?
C34_1 C35_1 C36_1 109.9(13) . . ?
C37_1 C36_1 C15_1 117.7(16) . . ?
C37_1 C36_1 C35_1 127.5(16) . . ?
C15_1 C36_1 C35_1 106.9(12) . . ?
C36_1 C37_1 C38_1 124.4(17) . . ?
C36_1 C37_1 C61_1 103.0(16) . . ?
C38_1 C37_1 C61_1 115.0(13) . . ?
C37_1 C38_1 C17_1 115.6(14) . . ?
C37_1 C38_1 C39_1 101.1(11) . . ?
C17_1 C38_1 C39_1 135.1(13) . . ?
C40_1 C39_1 C62_1 127.7(15) . . ?
C40_1 C39_1 C38_1 111.4(14) . . ?
C62_1 C39_1 C38_1 109.1(12) . . ?
C41_1 C40_1 C39_1 112.9(14) . . ?
C41_1 C40_1 C65_1 123.0(13) . . ?
C39_1 C40_1 C65_1 116.9(14) . . ?
C40_1 C41_1 C18_1 132.3(15) . . ?
C40_1 C41_1 C42_1 122.9(14) . . ?
C18_1 C41_1 C42_1 94.6(11) . . ?
C43_1 C42_1 C20_1 120.6(14) . . ?
C43_1 C42_1 C41_1 110.4(14) . . ?
C20_1 C42_1 C41_1 115.3(12) . . ?
C42_1 C43_1 C44_1 118.1(16) . . ?
C42_1 C43_1 C66_1 127.9(16) . . ?
C44_1 C43_1 C66_1 107.9(13) . . ?
C43_1 C44_1 C45_1 123.4(15) . . ?
C43_1 C44_1 C68_1 106.5(13) . . ?
C45_1 C44_1 C68_1 119.5(14) . . ?
C21_1 C45_1 C44_1 118.0(14) . . ?
C21_1 C45_1 C46_1 114.5(13) . . ?
C44_1 C45_1 C46_1 121.9(14) . . ?
C24_1 C46_1 C47_1 116.6(13) . . ?
C24_1 C46_1 C45_1 124.7(13) . . ?
C47_1 C46_1 C45_1 114.2(13) . . ?
C69_1 C47_1 C46_1 121.2(12) . . ?
C69_1 C47_1 C48_1 106.3(10) . . ?
C46_1 C47_1 C48_1 120.9(10) . . ?
C49_1 C48_1 C71_1 119.6(10) . . ?
C49_1 C48_1 C47_1 122.5(11) . . ?
C71_1 C48_1 C47_1 106.7(9) . . ?
C50_1 C49_1 C48_1 114.7(12) . . ?
C50_1 C49_1 C25_1 128.2(12) . . ?
C48_1 C49_1 C25_1 112.7(12) . . ?
C49_1 C50_1 C73_1 129.0(13) . . ?
C49_1 C50_1 C51_1 115.5(12) . . ?
C73_1 C50_1 C51_1 105.4(9) . . ?
C27_1 C51_1 C52_1 120.8(11) . . ?
C27_1 C51_1 C50_1 121.6(13) . . ?
C52_1 C51_1 C50_1 106.9(11) . . ?
C51_1 C52_1 C74_1 107.7(12) . . ?
C51_1 C52_1 C53_1 117.7(14) . . ?
C74_1 C52_1 C53_1 126.1(12) . . ?
C54_1 C53_1 C29_1 122.5(12) . . ?
C54_1 C53_1 C52_1 106.9(10) . . ?
C29_1 C53_1 C52_1 121.7(13) . . ?
C53_1 C54_1 C76_1 125.0(13) . . ?
C53_1 C54_1 C55_1 110.6(13) . . ?
C76_1 C54_1 C55_1 113.8(12) . . ?
C31_1 C55_1 C54_1 130.3(15) . . ?
C31_1 C55_1 C56_1 125.1(12) . . ?
C54_1 C55_1 C56_1 93.6(11) . . ?
C57_1 C56_1 C77_1 114.4(14) . . ?
C57_1 C56_1 C55_1 109.9(13) . . ?
C77_1 C56_1 C55_1 120.4(13) . . ?
C58_1 C57_1 C56_1 106.9(14) . . ?
C58_1 C57_1 C33_1 127.9(16) . . ?
C56_1 C57_1 C33_1 121.0(16) . . ?
C57_1 C58_1 C59_1 112.9(16) . . ?
C57_1 C58_1 C79_1 136.9(18) . . ?
C59_1 C58_1 C79_1 95.3(13) . . ?
C35_1 C59_1 C58_1 132.6(19) . . ?
C35_1 C59_1 C60_1 114.1(18) . . ?
C58_1 C59_1 C60_1 113.1(14) . . ?
C61_1 C60_1 C80_1 120.4(19) . . ?
C61_1 C60_1 C59_1 110.4(19) . . ?
C80_1 C60_1 C59_1 110.5(14) . . ?
C60_1 C61_1 C37_1 137.7(19) . . ?
C60_1 C61_1 C62_1 116.9(18) . . ?
C37_1 C61_1 C62_1 102.0(13) . . ?
C63_1 C62_1 C39_1 109.0(16) . . ?
C63_1 C62_1 C61_1 127.1(15) . . ?
C39_1 C62_1 C61_1 109.7(13) . . ?
C64_1 C63_1 C62_1 128.2(17) . . ?
C64_1 C63_1 C81_1 117.0(14) . . ?
C62_1 C63_1 C81_1 106.7(14) . . ?
C65_1 C64_1 C63_1 122.7(14) . . ?
C65_1 C64_1 C84_1 113.2(12) . . ?
C63_1 C64_1 C84_1 117.9(13) . . ?
C66_1 C65_1 C64_1 126.1(14) . . ?
C66_1 C65_1 C40_1 111.7(14) . . ?
C64_1 C65_1 C40_1 115.0(13) . . ?
C65_1 C66_1 C67_1 124.2(15) . . ?
C65_1 C66_1 C43_1 122.4(13) . . ?
C67_1 C66_1 C43_1 103.1(12) . . ?
C66_1 C67_1 C68_1 116.1(12) . . ?
C66_1 C67_1 C85_1 113.8(14) . . ?
C68_1 C67_1 C85_1 118.4(13) . . ?
C69_1 C68_1 C67_1 124.7(13) . . ?
C69_1 C68_1 C44_1 118.2(12) . . ?
C67_1 C68_1 C44_1 106.4(12) . . ?
C68_1 C69_1 C70_1 113.1(11) . . ?
C68_1 C69_1 C47_1 124.8(12) . . ?
C70_1 C69_1 C47_1 108.1(9) . . ?
C86_1 C70_1 C69_1 129.4(11) . . ?
C86_1 C70_1 C71_1 111.9(9) . . ?
C69_1 C70_1 C71_1 110.6(8) . . ?
C72_1 C71_1 C70_1 126.4(9) . . ?
C72_1 C71_1 C48_1 118.2(9) . . ?
C70_1 C71_1 C48_1 107.4(9) . . ?
C73_1 C72_1 C71_1 121.5(10) . . ?
C73_1 C72_1 C88_1 115.2(9) . . ?
C71_1 C72_1 C88_1 116.6(9) . . ?
C72_1 C73_1 C74_1 131.8(11) . . ?
C72_1 C73_1 C50_1 114.3(12) . . ?
C74_1 C73_1 C50_1 106.0(10) . . ?
C73_1 C74_1 C75_1 113.9(13) . . ?
C73_1 C74_1 C52_1 113.9(12) . . ?
C75_1 C74_1 C52_1 125.2(11) . . ?
C74_1 C75_1 C76_1 107.5(11) . . ?
C74_1 C75_1 C89_1 126.3(13) . . ?
C76_1 C75_1 C89_1 121.2(13) . . ?
C54_1 C76_1 C75_1 127.3(13) . . ?
C54_1 C76_1 C77_1 115.3(11) . . ?
C75_1 C76_1 C77_1 110.4(13) . . ?
C78_1 C77_1 C76_1 127.7(15) . . ?
C78_1 C77_1 C56_1 131.9(15) . . ?
C76_1 C77_1 C56_1 94.9(12) . . ?
C79_1 C78_1 C77_1 113.6(17) . . ?
C79_1 C78_1 C90_1 120.7(17) . . ?
C77_1 C78_1 C90_1 123.1(16) . . ?
C78_1 C79_1 C58_1 109.6(17) . . ?
C78_1 C79_1 C80_1 114.7(18) . . ?
C58_1 C79_1 C80_1 120.0(14) . . ?
C60_1 C80_1 C81_1 118.9(18) . . ?
C60_1 C80_1 C79_1 98.3(14) . . ?
C81_1 C80_1 C79_1 134.4(18) . . ?
C80_1 C81_1 C63_1 128.0(16) . . ?
C80_1 C81_1 C82_1 99.3(15) . . ?
C63_1 C81_1 C82_1 123.9(14) . . ?
C90_1 C82_1 C83_1 109.6(13) . . ?
C90_1 C82_1 C81_1 135.6(15) . . ?
C83_1 C82_1 C81_1 112.2(13) . . ?
C82_1 C83_1 C84_1 123.0(10) . . ?
C82_1 C83_1 C87_1 124.0(10) . . ?
C84_1 C83_1 C87_1 104.1(8) . . ?
C85_1 C84_1 C64_1 119.5(11) . . ?
C85_1 C84_1 C83_1 108.9(9) . . ?
C64_1 C84_1 C83_1 122.3(10) . . ?
C86_1 C85_1 C67_1 118.4(10) . . ?
C86_1 C85_1 C84_1 108.9(10) . . ?
C67_1 C85_1 C84_1 123.0(11) . . ?
C70_1 C86_1 C87_1 124.5(9) . . ?
C70_1 C86_1 C85_1 115.8(9) . . ?
C87_1 C86_1 C85_1 108.5(8) . . ?
C88_1 C87_1 C86_1 123.3(9) . . ?
C88_1 C87_1 C83_1 118.1(9) . . ?
C86_1 C87_1 C83_1 109.6(8) . . ?
C87_1 C88_1 C72_1 116.1(10) . . ?
C87_1 C88_1 C89_1 121.2(9) . . ?
C72_1 C88_1 C89_1 118.3(9) . . ?
C90_1 C89_1 C75_1 132.9(14) . . ?
C90_1 C89_1 C88_1 109.2(10) . . ?
C75_1 C89_1 C88_1 114.2(12) . . ?
C82_1 C90_1 C89_1 136.8(14) . . ?
C82_1 C90_1 C78_1 114.2(15) . . ?
C89_1 C90_1 C78_1 104.3(14) . . ?
C6_2 C1_2 C2_2 130.3 . . ?
C6_2 C1_2 C10_2 99.1 . . ?
C2_2 C1_2 C10_2 128.2 . . ?
C3_2 C2_2 C1_2 120.5 . . ?
C3_2 C2_2 C13_2 124.1 . . ?
C1_2 C2_2 C13_2 111.0 . . ?
C16_2 C3_2 C2_2 117.4 . . ?
C16_2 C3_2 C4_2 123.5 . . ?
C2_2 C3_2 C4_2 115.2 . . ?
C19_2 C4_2 C3_2 111.0 . . ?
C19_2 C4_2 C5_2 126.1 . . ?
C3_2 C4_2 C5_2 114.7 . . ?
C6_2 C5_2 C4_2 134.4 . . ?
C6_2 C5_2 C22_2 106.7 . . ?
C4_2 C5_2 C22_2 116.3 . . ?
C1_2 C6_2 C5_2 104.1 . . ?
C1_2 C6_2 C7_2 131.9 . . ?
C5_2 C6_2 C7_2 101.6 . . ?
C8_2 C7_2 C23_2 101.0 . . ?
C8_2 C7_2 C6_2 126.3 . . ?
C23_2 C7_2 C6_2 118.5 . . ?
C7_2 C8_2 C26_2 144.3 . . ?
C7_2 C8_2 C9_2 97.2 . . ?
C26_2 C8_2 C9_2 115.1 . . ?
C10_2 C9_2 C28_2 107.9 . . ?
C10_2 C9_2 C8_2 136.9 . . ?
C28_2 C9_2 C8_2 106.6 . . ?
C11_2 C10_2 C9_2 113.1 . . ?
C11_2 C10_2 C1_2 117.6 . . ?
C9_2 C10_2 C1_2 116.0 . . ?
C30_2 C11_2 C10_2 131.3 . . ?
C30_2 C11_2 C12_2 107.6 . . ?
C10_2 C11_2 C12_2 111.2 . . ?
C13_2 C12_2 C32_2 107.1 . . ?
C13_2 C12_2 C11_2 131.1 . . ?
C32_2 C12_2 C11_2 103.7 . . ?
C12_2 C13_2 C14_2 126.8 . . ?
C12_2 C13_2 C2_2 117.2 . . ?
C14_2 C13_2 C2_2 114.8 . . ?
C34_2 C14_2 C13_2 118.4 . . ?
C34_2 C14_2 C15_2 113.1 . . ?
C13_2 C14_2 C15_2 122.8 . . ?
C16_2 C15_2 C36_2 127.6 . . ?
C16_2 C15_2 C14_2 119.3 . . ?
C36_2 C15_2 C14_2 103.7 . . ?
C15_2 C16_2 C3_2 121.3 . . ?
C15_2 C16_2 C17_2 109.8 . . ?
C3_2 C16_2 C17_2 120.5 . . ?
C18_2 C17_2 C38_2 108.3 . . ?
C18_2 C17_2 C16_2 117.2 . . ?
C38_2 C17_2 C16_2 124.6 . . ?
C17_2 C18_2 C41_2 118.1 . . ?
C17_2 C18_2 C19_2 118.3 . . ?
C41_2 C18_2 C19_2 111.0 . . ?
C20_2 C19_2 C4_2 114.9 . . ?
C20_2 C19_2 C18_2 113.5 . . ?
C4_2 C19_2 C18_2 128.8 . . ?
C19_2 C20_2 C42_2 101.1 . . ?
C19_2 C20_2 C21_2 125.9 . . ?
C42_2 C20_2 C21_2 125.2 . . ?
C22_2 C21_2 C45_2 124.3 . . ?
C22_2 C21_2 C20_2 118.1 . . ?
C45_2 C21_2 C20_2 110.1 . . ?
C23_2 C22_2 C21_2 117.7 . . ?
C23_2 C22_2 C5_2 112.0 . . ?
C21_2 C22_2 C5_2 117.6 . . ?
C24_2 C23_2 C7_2 127.0 . . ?
C24_2 C23_2 C22_2 123.0 . . ?
C7_2 C23_2 C22_2 99.0 . . ?
C23_2 C24_2 C46_2 117.0 . . ?
C23_2 C24_2 C25_2 124.9 . . ?
C46_2 C24_2 C25_2 113.8 . . ?
C26_2 C25_2 C24_2 112.4 . . ?
C26_2 C25_2 C49_2 97.6 . . ?
C24_2 C25_2 C49_2 135.2 . . ?
C25_2 C26_2 C27_2 149.2 . . ?
C25_2 C26_2 C8_2 110.2 . . ?
C27_2 C26_2 C8_2 96.0 . . ?
C51_2 C27_2 C26_2 106.5 . . ?
C51_2 C27_2 C28_2 117.8 . . ?
C26_2 C27_2 C28_2 119.0 . . ?
C29_2 C28_2 C9_2 141.1 . . ?
C29_2 C28_2 C27_2 105.4 . . ?
C9_2 C28_2 C27_2 102.0 . . ?
C30_2 C29_2 C28_2 102.5 . . ?
C30_2 C29_2 C53_2 112.7 . . ?
C28_2 C29_2 C53_2 133.4 . . ?
C11_2 C30_2 C29_2 120.4 . . ?
C11_2 C30_2 C31_2 111.3 . . ?
C29_2 C30_2 C31_2 118.6 . . ?
C55_2 C31_2 C32_2 123.0 . . ?
C55_2 C31_2 C30_2 124.8 . . ?
C32_2 C31_2 C30_2 105.2 . . ?
C33_2 C32_2 C31_2 109.9 . . ?
C33_2 C32_2 C12_2 125.6 . . ?
C31_2 C32_2 C12_2 111.7 . . ?
C32_2 C33_2 C34_2 121.7 . . ?
C32_2 C33_2 C57_2 133.0 . . ?
C34_2 C33_2 C57_2 100.9 . . ?
C14_2 C34_2 C33_2 116.6 . . ?
C14_2 C34_2 C35_2 105.5 . . ?
C33_2 C34_2 C35_2 127.0 . . ?
C59_2 C35_2 C34_2 125.3 . . ?
C59_2 C35_2 C36_2 120.9 . . ?
C34_2 C35_2 C36_2 109.9 . . ?
C37_2 C36_2 C15_2 114.1 . . ?
C37_2 C36_2 C35_2 124.3 . . ?
C15_2 C36_2 C35_2 107.1 . . ?
C36_2 C37_2 C38_2 128.8 . . ?
C36_2 C37_2 C61_2 107.9 . . ?
C38_2 C37_2 C61_2 113.6 . . ?
C37_2 C38_2 C17_2 114.1 . . ?
C37_2 C38_2 C39_2 101.8 . . ?
C17_2 C38_2 C39_2 135.1 . . ?
C40_2 C39_2 C62_2 126.3 . . ?
C40_2 C39_2 C38_2 113.2 . . ?
C62_2 C39_2 C38_2 109.7 . . ?
C39_2 C40_2 C41_2 112.2 . . ?
C39_2 C40_2 C65_2 120.0 . . ?
C41_2 C40_2 C65_2 118.7 . . ?
C18_2 C41_2 C40_2 131.5 . . ?
C18_2 C41_2 C42_2 96.5 . . ?
C40_2 C41_2 C42_2 123.8 . . ?
C43_2 C42_2 C20_2 123.7 . . ?
C43_2 C42_2 C41_2 110.3 . . ?
C20_2 C42_2 C41_2 116.1 . . ?
C42_2 C43_2 C66_2 126.1 . . ?
C42_2 C43_2 C44_2 112.4 . . ?
C66_2 C43_2 C44_2 113.8 . . ?
C45_2 C44_2 C68_2 121.5 . . ?
C45_2 C44_2 C43_2 126.8 . . ?
C68_2 C44_2 C43_2 102.8 . . ?
C44_2 C45_2 C46_2 121.9 . . ?
C44_2 C45_2 C21_2 121.0 . . ?
C46_2 C45_2 C21_2 110.9 . . ?
C47_2 C46_2 C45_2 111.7 . . ?
C47_2 C46_2 C24_2 117.1 . . ?
C45_2 C46_2 C24_2 126.1 . . ?
C46_2 C47_2 C69_2 125.6 . . ?
C46_2 C47_2 C48_2 114.9 . . ?
C69_2 C47_2 C48_2 108.2 . . ?
C71_2 C48_2 C47_2 105.9 . . ?
C71_2 C48_2 C49_2 102.1 . . ?
C47_2 C48_2 C49_2 142.6 . . ?
C48_2 C49_2 C50_2 142.8 . . ?
C48_2 C49_2 C25_2 88.5 . . ?
C50_2 C49_2 C25_2 125.2 . . ?
C73_2 C50_2 C49_2 113.2 . . ?
C73_2 C50_2 C51_2 119.3 . . ?
C49_2 C50_2 C51_2 117.6 . . ?
C27_2 C51_2 C52_2 131.9 . . ?
C27_2 C51_2 C50_2 123.8 . . ?
C52_2 C51_2 C50_2 95.7 . . ?
C53_2 C52_2 C51_2 113.5 . . ?
C53_2 C52_2 C74_2 120.6 . . ?
C51_2 C52_2 C74_2 113.7 . . ?
C52_2 C53_2 C54_2 110.4 . . ?
C52_2 C53_2 C29_2 115.8 . . ?
C54_2 C53_2 C29_2 126.9 . . ?
C55_2 C54_2 C53_2 118.7 . . ?
C55_2 C54_2 C76_2 105.4 . . ?
C53_2 C54_2 C76_2 123.2 . . ?
C54_2 C55_2 C31_2 118.0 . . ?
C54_2 C55_2 C56_2 107.7 . . ?
C31_2 C55_2 C56_2 123.3 . . ?
C57_2 C56_2 C77_2 122.9 . . ?
C57_2 C56_2 C55_2 114.6 . . ?
C77_2 C56_2 C55_2 109.6 . . ?
C56_2 C57_2 C58_2 99.2 . . ?
C56_2 C57_2 C33_2 116.0 . . ?
C58_2 C57_2 C33_2 138.8 . . ?
C57_2 C58_2 C79_2 134.5 . . ?
C57_2 C58_2 C59_2 113.7 . . ?
C79_2 C58_2 C59_2 100.2 . . ?
C35_2 C59_2 C60_2 117.5 . . ?
C35_2 C59_2 C58_2 112.7 . . ?
C60_2 C59_2 C58_2 107.7 . . ?
C61_2 C60_2 C80_2 118.3 . . ?
C61_2 C60_2 C59_2 116.4 . . ?
C80_2 C60_2 C59_2 117.4 . . ?
C60_2 C61_2 C62_2 121.6 . . ?
C60_2 C61_2 C37_2 130.4 . . ?
C62_2 C61_2 C37_2 103.4 . . ?
C61_2 C62_2 C39_2 110.5 . . ?
C61_2 C62_2 C63_2 121.4 . . ?
C39_2 C62_2 C63_2 115.2 . . ?
C64_2 C63_2 C81_2 118.7 . . ?
C64_2 C63_2 C62_2 119.4 . . ?
C81_2 C63_2 C62_2 113.5 . . ?
C65_2 C64_2 C63_2 126.3 . . ?
C65_2 C64_2 C84_2 110.2 . . ?
C63_2 C64_2 C84_2 117.1 . . ?
C66_2 C65_2 C64_2 130.6 . . ?
C66_2 C65_2 C40_2 110.5 . . ?
C64_2 C65_2 C40_2 112.5 . . ?
C65_2 C66_2 C43_2 127.9 . . ?
C65_2 C66_2 C67_2 117.4 . . ?
C43_2 C66_2 C67_2 102.6 . . ?
C66_2 C67_2 C85_2 118.2 . . ?
C66_2 C67_2 C68_2 113.2 . . ?
C85_2 C67_2 C68_2 118.5 . . ?
C69_2 C68_2 C67_2 124.2 . . ?
C69_2 C68_2 C44_2 116.2 . . ?
C67_2 C68_2 C44_2 107.0 . . ?
C68_2 C69_2 C70_2 115.1 . . ?
C68_2 C69_2 C47_2 122.8 . . ?
C70_2 C69_2 C47_2 108.4 . . ?
C86_2 C70_2 C69_2 127.8 . . ?
C86_2 C70_2 C71_2 116.8 . . ?
C69_2 C70_2 C71_2 108.2 . . ?
C72_2 C71_2 C48_2 116.3 . . ?
C72_2 C71_2 C70_2 121.1 . . ?
C48_2 C71_2 C70_2 108.6 . . ?
C71_2 C72_2 C88_2 119.3 . . ?
C71_2 C72_2 C73_2 139.8 . . ?
C88_2 C72_2 C73_2 94.5 . . ?
C74_2 C73_2 C50_2 99.8 . . ?
C74_2 C73_2 C72_2 145.1 . . ?
C50_2 C73_2 C72_2 104.2 . . ?
C73_2 C74_2 C75_2 115.1 . . ?
C73_2 C74_2 C52_2 110.5 . . ?
C75_2 C74_2 C52_2 127.3 . . ?
C76_2 C75_2 C74_2 106.6 . . ?
C76_2 C75_2 C89_2 139.1 . . ?
C74_2 C75_2 C89_2 108.3 . . ?
C75_2 C76_2 C77_2 115.7 . . ?
C75_2 C76_2 C54_2 128.7 . . ?
C77_2 C76_2 C54_2 114.3 . . ?
C78_2 C77_2 C76_2 115.4 . . ?
C78_2 C77_2 C56_2 132.9 . . ?
C76_2 C77_2 C56_2 102.1 . . ?
C77_2 C78_2 C79_2 103.9 . . ?
C77_2 C78_2 C90_2 126.4 . . ?
C79_2 C78_2 C90_2 124.7 . . ?
C78_2 C79_2 C58_2 118.9 . . ?
C78_2 C79_2 C80_2 114.3 . . ?
C58_2 C79_2 C80_2 117.6 . . ?
C60_2 C80_2 C81_2 125.6 . . ?
C60_2 C80_2 C79_2 96.8 . . ?
C81_2 C80_2 C79_2 130.0 . . ?
C80_2 C81_2 C63_2 118.2 . . ?
C80_2 C81_2 C82_2 108.4 . . ?
C63_2 C81_2 C82_2 123.6 . . ?
C83_2 C82_2 C90_2 113.1 . . ?
C83_2 C82_2 C81_2 114.3 . . ?
C90_2 C82_2 C81_2 130.2 . . ?
C82_2 C83_2 C84_2 121.8 . . ?
C82_2 C83_2 C87_2 124.8 . . ?
C84_2 C83_2 C87_2 105.4 . . ?
C85_2 C84_2 C83_2 108.5 . . ?
C85_2 C84_2 C64_2 121.3 . . ?
C83_2 C84_2 C64_2 121.2 . . ?
C67_2 C85_2 C86_2 118.8 . . ?
C67_2 C85_2 C84_2 122.0 . . ?
C86_2 C85_2 C84_2 109.0 . . ?
C70_2 C86_2 C87_2 124.6 . . ?
C70_2 C86_2 C85_2 115.4 . . ?
C87_2 C86_2 C85_2 107.7 . . ?
C88_2 C87_2 C86_2 120.2 . . ?
C88_2 C87_2 C83_2 121.7 . . ?
C86_2 C87_2 C83_2 109.4 . . ?
C87_2 C88_2 C72_2 117.1 . . ?
C87_2 C88_2 C89_2 115.3 . . ?
C72_2 C88_2 C89_2 120.9 . . ?
C75_2 C89_2 C90_2 104.6 . . ?
C75_2 C89_2 C88_2 133.7 . . ?
C90_2 C89_2 C88_2 117.8 . . ?
C82_2 C90_2 C89_2 126.6 . . ?
C82_2 C90_2 C78_2 112.4 . . ?
C89_2 C90_2 C78_2 116.9 . . ?
N1 Ni1 N3 178.46(7) . . ?
N1 Ni1 N2 90.00(3) . 6_565 ?
N3 Ni1 N2 89.97(3) . 6_565 ?
N1 Ni1 N2 90.00(3) . . ?
N3 Ni1 N2 89.97(3) . . ?
N2 Ni1 N2 178.06(7) 6_565 . ?
C91 N1 C91 104.39(17) 6_565 . ?
C91 N1 Ni1 127.80(8) 6_565 . ?
C91 N1 Ni1 127.80(8) . . ?
C94 N2 C97 104.12(14) . . ?
C94 N2 Ni1 127.99(10) . . ?
C97 N2 Ni1 127.89(10) . . ?
C99 N3 C99 104.24(17) . 6_565 ?
C99 N3 Ni1 127.84(8) . . ?
C99 N3 Ni1 127.85(8) 6_565 . ?
C93 C91 N1 125.44(13) . . ?
C93 C91 C92 123.17(15) . . ?
N1 C91 C92 111.38(15) . . ?
C92 C92 C91 106.42(10) 6_565 . ?
C92 C92 C101 128.65(11) 6_565 . ?
C91 C92 C101 124.87(17) . . ?
C91 C93 C94 123.68(14) . . ?
C91 C93 H93 118.2 . . ?
C94 C93 H93 118.2 . . ?
N2 C94 C93 125.05(15) . . ?
N2 C94 C95 111.63(14) . . ?
C93 C94 C95 123.32(15) . . ?
C96 C95 C94 106.36(13) . . ?
C96 C95 C103 128.86(16) . . ?
C94 C95 C103 124.76(16) . . ?
C95 C96 C97 106.08(14) . . ?
C95 C96 C105 129.27(15) . . ?
C97 C96 C105 124.63(16) . . ?
N2 C97 C98 124.98(14) . . ?
N2 C97 C96 111.82(13) . . ?
C98 C97 C96 123.20(15) . . ?
C99 C98 C97 124.08(14) . . ?
C99 C98 H98 118.0 . . ?
C97 C98 H98 118.0 . . ?
C98 C99 N3 125.21(13) . . ?
C98 C99 C100 123.26(14) . . ?
N3 C99 C100 111.52(14) . . ?
C100 C100 C99 106.36(9) 6_565 . ?
C100 C100 C107 128.45(10) 6_565 . ?
C99 C100 C107 125.02(16) . . ?
C92 C101 C102 112.63(17) . . ?
C92 C101 H10B 109.1 . . ?
C102 C101 H10B 109.1 . . ?
C92 C101 H10C 109.1 . . ?
C102 C101 H10C 109.1 . . ?
H10B C101 H10C 107.8 . . ?
C101 C102 H10D 109.5 . . ?
C101 C102 H10E 109.5 . . ?
H10D C102 H10E 109.5 . . ?
C101 C102 H10F 109.5 . . ?
H10D C102 H10F 109.5 . . ?
H10E C102 H10F 109.5 . . ?
C95 C103 C104 112.6(2) . . ?
C95 C103 H10G 109.1 . . ?
C104 C103 H10G 109.1 . . ?
C95 C103 H10H 109.1 . . ?
C104 C103 H10H 109.1 . . ?
H10G C103 H10H 107.8 . . ?
C103 C104 H10I 109.5 . . ?
C103 C104 H10J 109.5 . . ?
H10I C104 H10J 109.5 . . ?
C103 C104 H10K 109.5 . . ?
H10I C104 H10K 109.5 . . ?
H10J C104 H10K 109.5 . . ?
C96 C105 C106 113.1(2) . . ?
C96 C105 H10L 109.0 . . ?
C106 C105 H10L 109.0 . . ?
C96 C105 H10M 109.0 . . ?
C106 C105 H10M 109.0 . . ?
H10L C105 H10M 107.8 . . ?
C105 C106 H10N 109.5 . . ?
C105 C106 H10O 109.5 . . ?
H10N C106 H10O 109.5 . . ?
C105 C106 H10P 109.5 . . ?
H10N C106 H10P 109.5 . . ?
H10O C106 H10P 109.5 . . ?
C100 C107 C108 111.68(16) . . ?
C100 C107 H10Q 109.3 . . ?
C108 C107 H10Q 109.3 . . ?
C100 C107 H10R 109.3 . . ?
C108 C107 H10R 109.3 . . ?
H10Q C107 H10R 107.9 . . ?
C107 C108 H10S 109.5 . . ?
C107 C108 H10T 109.5 . . ?
H10S C108 H10T 109.5 . . ?
C107 C108 H10U 109.5 . . ?
H10S C108 H10U 109.5 . . ?
H10T C108 H10U 109.5 . . ?
C114 C109 C110 120.4(10) . . ?
C114 C109 C115 121.4(11) . . ?
C110 C109 C115 118.1(8) . . ?
C109 C110 C111 121.2(7) . . ?
C109 C110 H110 119.4 . . ?
C111 C110 H110 119.4 . . ?
C112 C111 C110 119.9(8) . . ?
C112 C111 H111 120.1 . . ?
C110 C111 H111 120.1 . . ?
C111 C112 C113 120.4(9) . . ?
C111 C112 H112 119.8 . . ?
C113 C112 H112 119.8 . . ?
C112 C113 C114 118.5(7) . . ?
C112 C113 H113 120.7 . . ?
C114 C113 H113 120.7 . . ?
C109 C114 C113 119.4(10) . . ?
C109 C114 H114 120.3 . . ?
C113 C114 H114 120.3 . . ?
C117 C116 C121 118.5 . . ?
C117 C116 C122 118.6 . . ?
C121 C116 C122 117.3 . . ?
C118 C117 C116 119.9 . . ?
C118 C117 H117 120.1 . . ?
C116 C117 H117 120.1 . . ?
C117 C118 C119 119.3 . . ?
C117 C118 H118 120.4 . . ?
C119 C118 H118 120.4 . . ?
C117 C118 H128 120.8 . . ?
C119 C118 H128 111.7 . . ?
C120 C119 C118 119.9 . . ?
C120 C119 H119 120.0 . . ?
C118 C119 H119 120.0 . . ?
C121 C120 C119 119.5 . . ?
C121 C120 H120 120.2 . . ?
C119 C120 H120 120.2 . . ?
C120 C121 C116 119.8 . . ?
C120 C121 H121 120.1 . . ?
C116 C121 H121 120.1 . . ?
C116 C122 H12A 109.5 . . ?
C116 C122 H12B 109.5 . . ?
H12A C122 H12B 109.4 . . ?
C116 C122 H12C 109.5 . . ?
H12A C122 H12C 109.5 . . ?
H12B C122 H12C 109.5 . . ?
C128 C123 C124 120.0 . . ?
C128 C123 C129 117.4 . . ?
C124 C123 C129 122.6 . . ?
C125 C124 C123 120.0 . . ?
C126 C125 C124 120.0 . . ?
C125 C126 C127 120.0 . . ?
H117 C126 H126 110.0 . . ?
C128 C127 C126 120.0 . . ?
C123 C128 C127 120.0 . . ?

loop_
_geom_bond_atom_site_label_1
_geom_bond_atom_site_label_2
_geom_bond_distance
_geom_bond_site_symmetry_2
_geom_bond_publ_flag
C1_1 C6_1 1.406(16) . ?
C1_1 C10_1 1.509(15) . ?
C1_1 C2_1 1.526(17) . ?
C2_1 C3_1 1.512(17) . ?
C2_1 C13_1 1.514(16) . ?
C3_1 C16_1 1.460(18) . ?
C3_1 C4_1 1.482(19) . ?
C4_1 C19_1 1.430(15) . ?
C4_1 C5_1 1.471(17) . ?
C5_1 C6_1 1.453(17) . ?
C5_1 C22_1 1.500(17) . ?
C6_1 C7_1 1.496(16) . ?
C7_1 C8_1 1.283(16) . ?
C7_1 C23_1 1.433(17) . ?
C8_1 C9_1 1.481(16) . ?
C8_1 C26_1 1.506(16) . ?
C9_1 C10_1 1.387(16) . ?
C9_1 C28_1 1.395(16) . ?
C10_1 C11_1 1.361(18) . ?
C11_1 C30_1 1.397(17) . ?
C11_1 C12_1 1.480(17) . ?
C12_1 C13_1 1.376(18) . ?
C12_1 C32_1 1.479(17) . ?
C13_1 C14_1 1.451(16) . ?
C14_1 C34_1 1.407(16) . ?
C14_1 C15_1 1.475(15) . ?
C15_1 C16_1 1.441(17) . ?
C15_1 C36_1 1.490(16) . ?
C16_1 C17_1 1.461(17) . ?
C17_1 C18_1 1.405(16) . ?
C17_1 C38_1 1.464(16) . ?
C18_1 C41_1 1.464(16) . ?
C18_1 C19_1 1.478(16) . ?
C19_1 C20_1 1.341(17) . ?
C20_1 C21_1 1.469(17) . ?
C20_1 C42_1 1.490(16) . ?
C21_1 C22_1 1.433(17) . ?
C21_1 C45_1 1.461(17) . ?
C22_1 C23_1 1.412(16) . ?
C23_1 C24_1 1.424(16) . ?
C24_1 C46_1 1.454(16) . ?
C24_1 C25_1 1.468(16) . ?
C25_1 C26_1 1.347(16) . ?
C25_1 C49_1 1.444(15) . ?
C26_1 C27_1 1.338(16) . ?
C27_1 C51_1 1.320(15) . ?
C27_1 C28_1 1.443(13) . ?
C28_1 C29_1 1.412(16) . ?
C29_1 C53_1 1.402(14) . ?
C29_1 C30_1 1.404(15) . ?
C30_1 C31_1 1.511(17) . ?
C31_1 C32_1 1.397(16) . ?
C31_1 C55_1 1.417(16) . ?
C32_1 C33_1 1.338(17) . ?
C33_1 C57_1 1.450(16) . ?
C33_1 C34_1 1.533(16) . ?
C34_1 C35_1 1.455(17) . ?
C35_1 C59_1 1.328(17) . ?
C35_1 C36_1 1.522(17) . ?
C36_1 C37_1 1.306(17) . ?
C37_1 C38_1 1.460(17) . ?
C37_1 C61_1 1.470(18) . ?
C38_1 C39_1 1.528(16) . ?
C39_1 C40_1 1.435(16) . ?
C39_1 C62_1 1.466(17) . ?
C40_1 C41_1 1.419(15) . ?
C40_1 C65_1 1.554(15) . ?
C41_1 C42_1 1.540(19) . ?
C42_1 C43_1 1.333(16) . ?
C43_1 C44_1 1.444(17) . ?
C43_1 C66_1 1.560(17) . ?
C44_1 C45_1 1.466(17) . ?
C44_1 C68_1 1.488(16) . ?
C45_1 C46_1 1.482(16) . ?
C46_1 C47_1 1.473(16) . ?
C47_1 C69_1 1.452(12) . ?
C47_1 C48_1 1.505(13) . ?
C48_1 C49_1 1.379(14) . ?
C48_1 C71_1 1.446(11) . ?
C49_1 C50_1 1.291(14) . ?
C50_1 C73_1 1.423(14) . ?
C50_1 C51_1 1.512(14) . ?
C51_1 C52_1 1.334(16) . ?
C52_1 C74_1 1.390(16) . ?
C52_1 C53_1 1.419(14) . ?
C53_1 C54_1 1.353(15) . ?
C54_1 C76_1 1.370(16) . ?
C54_1 C55_1 1.432(15) . ?
C55_1 C56_1 1.491(17) . ?
C56_1 C57_1 1.376(16) . ?
C56_1 C77_1 1.450(16) . ?
C57_1 C58_1 1.367(17) . ?
C58_1 C59_1 1.464(17) . ?
C58_1 C79_1 1.493(18) . ?
C59_1 C60_1 1.501(18) . ?
C60_1 C61_1 1.392(17) . ?
C60_1 C80_1 1.403(18) . ?
C61_1 C62_1 1.493(18) . ?
C62_1 C63_1 1.437(17) . ?
C63_1 C64_1 1.406(17) . ?
C63_1 C81_1 1.502(17) . ?
C64_1 C65_1 1.395(16) . ?
C64_1 C84_1 1.453(14) . ?
C65_1 C66_1 1.347(17) . ?
C66_1 C67_1 1.368(16) . ?
C67_1 C68_1 1.401(15) . ?
C67_1 C85_1 1.436(13) . ?
C68_1 C69_1 1.330(15) . ?
C69_1 C70_1 1.407(12) . ?
C70_1 C86_1 1.325(10) . ?
C70_1 C71_1 1.439(12) . ?
C71_1 C72_1 1.413(13) . ?
C72_1 C73_1 1.319(13) . ?
C72_1 C88_1 1.442(12) . ?
C73_1 C74_1 1.330(15) . ?
C74_1 C75_1 1.336(19) . ?
C75_1 C76_1 1.401(15) . ?
C75_1 C89_1 1.413(13) . ?
C76_1 C77_1 1.409(17) . ?
C77_1 C78_1 1.393(17) . ?
C78_1 C79_1 1.338(17) . ?
C78_1 C90_1 1.518(17) . ?
C79_1 C80_1 1.510(18) . ?
C80_1 C81_1 1.413(18) . ?
C81_1 C82_1 1.524(16) . ?
C82_1 C90_1 1.33(2) . ?
C82_1 C83_1 1.368(15) . ?
C83_1 C84_1 1.473(12) . ?
C83_1 C87_1 1.493(13) . ?
C84_1 C85_1 1.442(12) . ?
C85_1 C86_1 1.422(12) . ?
C86_1 C87_1 1.420(10) . ?
C87_1 C88_1 1.356(11) . ?
C88_1 C89_1 1.495(15) . ?
C89_1 C90_1 1.382(16) . ?
C1_2 C6_2 1.4036 . ?
C1_2 C2_2 1.4719 . ?
C1_2 C10_2 1.5217 . ?
C2_2 C3_2 1.4647 . ?
C2_2 C13_2 1.4959 . ?
C3_2 C16_2 1.4501 . ?
C3_2 C4_2 1.4829 . ?
C4_2 C19_2 1.4202 . ?
C4_2 C5_2 1.4834 . ?
C5_2 C6_2 1.4382 . ?
C5_2 C22_2 1.5009 . ?
C6_2 C7_2 1.4819 . ?
C7_2 C8_2 1.3085 . ?
C7_2 C23_2 1.4127 . ?
C8_2 C26_2 1.4611 . ?
C8_2 C9_2 1.5023 . ?
C9_2 C10_2 1.4158 . ?
C9_2 C28_2 1.4205 . ?
C10_2 C11_2 1.4127 . ?
C11_2 C30_2 1.3734 . ?
C11_2 C12_2 1.4829 . ?
C12_2 C13_2 1.3822 . ?
C12_2 C32_2 1.4614 . ?
C13_2 C14_2 1.4235 . ?
C14_2 C34_2 1.3535 . ?
C14_2 C15_2 1.5056 . ?
C15_2 C16_2 1.4267 . ?
C15_2 C36_2 1.4389 . ?
C16_2 C17_2 1.5127 . ?
C17_2 C18_2 1.4024 . ?
C17_2 C38_2 1.4179 . ?
C18_2 C41_2 1.4513 . ?
C18_2 C19_2 1.4835 . ?
C19_2 C20_2 1.3553 . ?
C20_2 C42_2 1.4766 . ?
C20_2 C21_2 1.5009 . ?
C21_2 C22_2 1.4569 . ?
C21_2 C45_2 1.4859 . ?
C22_2 C23_2 1.4547 . ?
C23_2 C24_2 1.3470 . ?
C24_2 C46_2 1.4955 . ?
C24_2 C25_2 1.5015 . ?
C25_2 C26_2 1.4090 . ?
C25_2 C49_2 1.5576 . ?
C26_2 C27_2 1.4463 . ?
C27_2 C51_2 1.3590 . ?
C27_2 C28_2 1.4895 . ?
C28_2 C29_2 1.4057 . ?
C29_2 C30_2 1.3972 . ?
C29_2 C53_2 1.4385 . ?
C30_2 C31_2 1.4509 . ?
C31_2 C55_2 1.3576 . ?
C31_2 C32_2 1.3790 . ?
C32_2 C33_2 1.3222 . ?
C33_2 C34_2 1.3816 . ?
C33_2 C57_2 1.4094 . ?
C34_2 C35_2 1.4482 . ?
C35_2 C59_2 1.3444 . ?
C35_2 C36_2 1.4649 . ?
C36_2 C37_2 1.3384 . ?
C37_2 C38_2 1.4067 . ?
C37_2 C61_2 1.5215 . ?
C38_2 C39_2 1.5264 . ?
C39_2 C40_2 1.3779 . ?
C39_2 C62_2 1.4391 . ?
C40_2 C41_2 1.4689 . ?
C40_2 C65_2 1.5381 . ?
C41_2 C42_2 1.5439 . ?
C42_2 C43_2 1.3623 . ?
C43_2 C66_2 1.4104 . ?
C43_2 C44_2 1.4752 . ?
C44_2 C45_2 1.4424 . ?
C44_2 C68_2 1.4576 . ?
C45_2 C46_2 1.4574 . ?
C46_2 C47_2 1.3942 . ?
C47_2 C69_2 1.4521 . ?
C47_2 C48_2 1.4725 . ?
C48_2 C71_2 1.4493 . ?
C48_2 C49_2 1.4807 . ?
C49_2 C50_2 1.4973 . ?
C50_2 C73_2 1.4190 . ?
C50_2 C51_2 1.5101 . ?
C51_2 C52_2 1.3999 . ?
C52_2 C53_2 1.3273 . ?
C52_2 C74_2 1.4625 . ?
C53_2 C54_2 1.3861 . ?
C54_2 C55_2 1.3412 . ?
C54_2 C76_2 1.4264 . ?
C55_2 C56_2 1.4581 . ?
C56_2 C57_2 1.3457 . ?
C56_2 C77_2 1.4268 . ?
C57_2 C58_2 1.3805 . ?
C58_2 C79_2 1.4308 . ?
C58_2 C59_2 1.4430 . ?
C59_2 C60_2 1.4280 . ?
C60_2 C61_2 1.2954 . ?
C60_2 C80_2 1.3609 . ?
C61_2 C62_2 1.4154 . ?
C62_2 C63_2 1.4608 . ?
C63_2 C64_2 1.4333 . ?
C63_2 C81_2 1.4528 . ?
C64_2 C65_2 1.4329 . ?
C64_2 C84_2 1.4786 . ?
C65_2 C66_2 1.3829 . ?
C66_2 C67_2 1.4210 . ?
C67_2 C85_2 1.4219 . ?
C67_2 C68_2 1.4262 . ?
C68_2 C69_2 1.3070 . ?
C69_2 C70_2 1.4073 . ?
C70_2 C86_2 1.3577 . ?
C70_2 C71_2 1.4585 . ?
C71_2 C72_2 1.4135 . ?
C72_2 C88_2 1.5180 . ?
C72_2 C73_2 1.5574 . ?
C73_2 C74_2 1.3988 . ?
C74_2 C75_2 1.4104 . ?
C75_2 C76_2 1.2652 . ?
C75_2 C89_2 1.4357 . ?
C76_2 C77_2 1.3689 . ?
C77_2 C78_2 1.3450 . ?
C78_2 C79_2 1.3735 . ?
C78_2 C90_2 1.5127 . ?
C79_2 C80_2 1.4923 . ?
C80_2 C81_2 1.3877 . ?
C81_2 C82_2 1.4980 . ?
C82_2 C83_2 1.3959 . ?
C82_2 C90_2 1.3990 . ?
C83_2 C84_2 1.4713 . ?
C83_2 C87_2 1.4845 . ?
C84_2 C85_2 1.4507 . ?
C85_2 C86_2 1.4405 . ?
C86_2 C87_2 1.4389 . ?
C87_2 C88_2 1.3888 . ?
C88_2 C89_2 1.5240 . ?
C89_2 C90_2 1.4568 . ?
Ni1 N1 1.9562(17) . ?
Ni1 N3 1.9584(17) . ?
Ni1 N2 1.9605(15) 6_565 ?
Ni1 N2 1.9605(15) . ?
N1 C91 1.3759(18) 6_565 ?
N1 C91 1.3760(18) . ?
N2 C94 1.3748(19) . ?
N2 C97 1.3764(19) . ?
N3 C99 1.3773(18) . ?
N3 C99 1.3773(18) 6_565 ?
C91 C93 1.376(2) . ?
C91 C92 1.447(2) . ?
C92 C92 1.356(4) 6_565 ?
C92 C101 1.496(2) . ?
C93 C94 1.380(2) . ?
C93 H93 0.9500 . ?
C94 C95 1.444(2) . ?
C95 C96 1.363(3) . ?
C95 C103 1.501(3) . ?
C96 C97 1.443(2) . ?
C96 C105 1.499(3) . ?
C97 C98 1.378(2) . ?
C98 C99 1.371(2) . ?
C98 H98 0.9500 . ?
C99 C100 1.445(2) . ?
C100 C100 1.360(4) 6_565 ?
C100 C107 1.493(2) . ?
C101 C102 1.537(3) . ?
C101 H10B 0.9900 . ?
C101 H10C 0.9900 . ?
C102 H10D 0.9800 . ?
C102 H10E 0.9800 . ?
C102 H10F 0.9800 . ?
C103 C104 1.533(4) . ?
C103 H10G 0.9900 . ?
C103 H10H 0.9900 . ?
C104 H10I 0.9800 . ?
C104 H10J 0.9800 . ?
C104 H10K 0.9800 . ?
C105 C106 1.525(4) . ?
C105 H10L 0.9900 . ?
C105 H10M 0.9900 . ?
C106 H10N 0.9800 . ?
C106 H10O 0.9800 . ?
C106 H10P 0.9800 . ?
C107 C108 1.539(3) . ?
C107 H10Q 0.9900 . ?
C107 H10R 0.9900 . ?
C108 H10S 0.9800 . ?
C108 H10T 0.9800 . ?
C108 H10U 0.9800 . ?
C109 C114 1.348(13) . ?
C109 C110 1.380(9) . ?
C109 C115 1.536(13) . ?
C110 C111 1.418(10) . ?
C110 H110 0.9500 . ?
C111 C112 1.347(14) . ?
C111 H111 0.9500 . ?
C112 C113 1.412(16) . ?
C112 H112 0.9500 . ?
C113 C114 1.47(2) . ?
C113 H113 0.9500 . ?
C114 H114 0.9500 . ?
C115 H11A 0.9800 . ?
C115 H11B 0.9800 . ?
C115 H11C 0.9800 . ?
C116 C117 1.3883 . ?
C116 C121 1.4396 . ?
C116 C122 1.5214 . ?
C117 C118 1.3735 . ?
C117 H117 0.9500 . ?
C118 C119 1.4259 . ?
C118 H118 0.9499 . ?
C119 C120 1.3738 . ?
C119 H119 0.9501 . ?
C120 C121 1.3691 . ?
C120 H120 0.9502 . ?
C121 H121 0.9499 . ?
C122 H12A 0.9804 . ?
C122 H12B 0.9799 . ?
C122 H12C 0.9799 . ?
C123 C128 1.3894 . ?
C123 C124 1.3900 . ?
C123 C129 1.4789 . ?
C124 C125 1.3896 . ?
C124 H124 0.9600 . ?
C125 C126 1.3892 . ?
C125 H125 0.9601 . ?
C126 C127 1.3899 . ?
C126 H126 0.9601 . ?
C127 C128 1.3895 . ?
C127 H127 0.9600 . ?
C128 H128 0.9600 . ?
C129 H12I 0.9599 . ?
C129 H12J 0.9600 . ?
C129 H12K 0.9599 . ?
